data_4067905
loop_
_publ_author_name
'Normand, Mickael'
'Kirillov, Evgeny'
'Roisnel, Thierry'
'Carpentier, Jean-Fran\,cois'

_publ_section_title
;
 Indium Complexes of Fluorinated Dialkoxy-Diimino Salen-like Ligands for
 Ring-Opening Polymerization ofrac-Lactide: How Does Indium Compare to
 Aluminum?
;
_journal_issue 4
_journal_name_full Organometallics
_journal_page_first 1448
_journal_paper_doi 10.1021/om200906e
_journal_volume 31
_journal_year 2012
_chemical_compound_source 'synthesis as described'
_chemical_formula_sum 'C14 H15 F12 K2 N2 O2.5'
_chemical_formula_weight 557.48
_chemical_name_systematic
;
 ?
;
_space_group_IT_number 14
_symmetry_cell_setting monoclinic
_symmetry_Int_Tables_number 14
_symmetry_space_group_name_Hall '-P 2yn'
_symmetry_space_group_name_H-M 'P 1 21/n 1'
_atom_sites_solution_hydrogens geom
_atom_sites_solution_primary direct
_atom_sites_solution_secondary difmap
_audit_conform_dict_location ftp://ftp.iucr.org/pub/cif_core.dic
_audit_conform_dict_name cif_core.dic
_audit_conform_dict_version 2.3
_audit_creation_date 2010-03-19T17:02:34-00:00
_audit_creation_method 'WinGX routine CIF_UPDATE'
_cell_angle_alpha 90
_cell_angle_beta 98.302(2)
_cell_angle_gamma 90
_cell_formula_units_Z 8
_cell_length_a 11.8726(4)
_cell_length_b 16.8581(5)
_cell_length_c 22.9945(8)
_cell_measurement_reflns_used 8921
_cell_measurement_temperature 150(2)
_cell_measurement_theta_max 25.71
_cell_measurement_theta_min 2.42
_cell_measurement_wavelength 0.71073
_cell_volume 4554.1(3)
_computing_cell_refinement 'Bruker SMART (Bruker, 2002)'
_computing_data_collection 'Bruker SAINT (Bruker, 2002)'
_computing_data_reduction 'Bruker SAINT (Bruker, 2002)'
_computing_molecular_graphics 'Ortep-3 for Windows (Farrugia, 1997)'
_computing_publication_material
;
           WinGX publication routines (Farrugia, 1999),
           CRYSCAL (T. Roisnel, local program)
;
_computing_structure_refinement 'SHELXL-97 (Sheldrick, 1997)'
_computing_structure_solution 'SIR97 (Altomare et al., 1999))'
_diffrn_ambient_temperature 150(2)
_diffrn_detector 'CCD plate'
_diffrn_measured_fraction_theta_full 0.986
_diffrn_measured_fraction_theta_max 0.986
_diffrn_measurement_device_type 'APEXII, Bruker-AXS'
_diffrn_measurement_method 'CCD rotation images, thin slices'
_diffrn_radiation_monochromator graphite
_diffrn_radiation_probe x-ray
_diffrn_radiation_type MoK\a
_diffrn_radiation_wavelength 0.71073
_diffrn_reflns_av_R_equivalents 0.0548
_diffrn_reflns_av_unetI/netI 0.0615
_diffrn_reflns_limit_h_max 14
_diffrn_reflns_limit_h_min -15
_diffrn_reflns_limit_k_max 21
_diffrn_reflns_limit_k_min -20
_diffrn_reflns_limit_l_max 29
_diffrn_reflns_limit_l_min -29
_diffrn_reflns_number 38628
_diffrn_reflns_theta_full 27.48
_diffrn_reflns_theta_max 27.48
_diffrn_reflns_theta_min 2.93
_exptl_absorpt_coefficient_mu 0.529
_exptl_absorpt_correction_T_max 0.959
_exptl_absorpt_correction_T_min 0.669
_exptl_absorpt_correction_type multi-scan
_exptl_absorpt_process_details
;
  [Sheldrick, G.M. (2002). SADABS Bruker AXS Inc., Madison, Wisconsin, USA]
;
_exptl_crystal_colour colourless
_exptl_crystal_density_diffrn 1.626
_exptl_crystal_density_method 'not measured'
_exptl_crystal_description prism
_exptl_crystal_F_000 2232
_exptl_crystal_size_max 0.41
_exptl_crystal_size_mid 0.18
_exptl_crystal_size_min 0.08
_platon_squeeze_details
;
;
_refine_diff_density_max 0.37
_refine_diff_density_min -0.393
_refine_diff_density_rms 0.074
_refine_ls_extinction_method none
_refine_ls_goodness_of_fit_ref 0.962
_refine_ls_hydrogen_treatment mixed
_refine_ls_matrix_type full
_refine_ls_number_parameters 597
_refine_ls_number_reflns 10306
_refine_ls_number_restraints 0
_refine_ls_restrained_S_all 0.962
_refine_ls_R_factor_all 0.0784
_refine_ls_R_factor_gt 0.0435
_refine_ls_shift/su_max 0.002
_refine_ls_shift/su_mean 0
_refine_ls_structure_factor_coef Fsqd
_refine_ls_weighting_details 'calc w=1/[\s^2^(Fo^2^)+(0.0585P)^2^+0.0000P] where P=(Fo^2^+2Fc^2^)/3'
_refine_ls_weighting_scheme calc
_refine_ls_wR_factor_gt 0.1001
_refine_ls_wR_factor_ref 0.1124
_reflns_number_gt 6671
_reflns_number_total 10306
_reflns_threshold_expression >2sigma(I)
_cod_data_source_file om200906e_si_002.cif
_cod_data_source_block complex1a
_cod_original_sg_symbol_H-M 'P 21/n'
_cod_database_code 4067905

loop_
_symmetry_equiv_pos_as_xyz
'x, y, z'
'-x+1/2, y+1/2, -z+1/2'
'-x, -y, -z'
'x-1/2, -y-1/2, z-1/2'

loop_
_atom_site_label
_atom_site_type_symbol
_atom_site_fract_x
_atom_site_fract_y
_atom_site_fract_z
_atom_site_U_iso_or_equiv
_atom_site_adp_type
_atom_site_occupancy
_atom_site_symmetry_multiplicity
_atom_site_calc_flag
_atom_site_refinement_flags
K1 K 0.49000(4) 0.09502(3) 0.80088(2) 0.02759(13) Uani 1 1 d .
K2 K 0.79067(4) 0.03730(3) 0.88566(2) 0.02751(13) Uani 1 1 d .
K3 K 0.73046(5) 0.16997(3) 0.73976(2) 0.03289(14) Uani 1 1 d .
K4 K 0.70919(4) -0.06324(3) 0.75191(2) 0.02869(13) Uani 1 1 d .
N1 N 0.45901(16) 0.28825(11) 0.79696(9) 0.0273(4) Uani 1 1 d .
C2 C 0.3355(2) 0.28609(15) 0.77608(11) 0.0345(6) Uani 1 1 d .
H2A H 0.3029 0.3397 0.7793 0.041 Uiso 1 1 calc R
H2B H 0.2981 0.2495 0.801 0.041 Uiso 1 1 calc R
C3 C 0.4917(2) 0.30650(13) 0.85048(11) 0.0282(5) Uani 1 1 d .
C4 C 0.4124(3) 0.32873(18) 0.89330(12) 0.0485(7) Uani 1 1 d .
H4A H 0.382 0.382 0.8841 0.073 Uiso 1 1 calc R
H4B H 0.454 0.328 0.9333 0.073 Uiso 1 1 calc R
H4C H 0.3495 0.2906 0.8903 0.073 Uiso 1 1 calc R
C5 C 0.6184(2) 0.30907(13) 0.87149(11) 0.0281(5) Uani 1 1 d .
H5A H 0.6322 0.3465 0.9049 0.034 Uiso 1 1 calc R
H5B H 0.6564 0.331 0.8394 0.034 Uiso 1 1 calc R
C6 C 0.67647(19) 0.22790(13) 0.89136(10) 0.0255(5) Uani 1 1 d .
C7 C 0.6237(2) 0.19411(15) 0.94351(11) 0.0341(6) Uani 1 1 d .
F8 F 0.67703(13) 0.12859(9) 0.96699(6) 0.0452(4) Uani 1 1 d .
F9 F 0.61914(14) 0.24461(9) 0.98838(6) 0.0454(4) Uani 1 1 d .
F10 F 0.51483(13) 0.17142(9) 0.92552(7) 0.0420(4) Uani 1 1 d .
C11 C 0.8031(2) 0.24866(14) 0.91250(11) 0.0311(6) Uani 1 1 d .
F12 F 0.85215(12) 0.27564(8) 0.86762(6) 0.0382(4) Uani 1 1 d .
F13 F 0.86437(12) 0.18414(8) 0.93312(7) 0.0420(4) Uani 1 1 d .
F14 F 0.81982(13) 0.30330(9) 0.95508(7) 0.0481(4) Uani 1 1 d .
O15 O 0.67008(13) 0.17240(9) 0.84857(6) 0.0254(4) Uani 1 1 d .
N21 N 0.35101(16) 0.17627(12) 0.70842(9) 0.0322(5) Uani 1 1 d .
C22 C 0.3130(2) 0.25884(15) 0.71332(11) 0.0353(6) Uani 1 1 d .
H13A H 0.2305 0.2627 0.6988 0.042 Uiso 1 1 calc R
H13B H 0.3538 0.2936 0.6887 0.042 Uiso 1 1 calc R
C23 C 0.3436(2) 0.14715(16) 0.65711(12) 0.0395(7) Uani 1 1 d .
C24 C 0.2953(3) 0.1915(2) 0.60149(14) 0.0676(10) Uani 1 1 d .
H24A H 0.2132 0.1987 0.6005 0.101 Uiso 1 1 calc R
H24B H 0.3095 0.1609 0.567 0.101 Uiso 1 1 calc R
H24C H 0.3322 0.2434 0.6011 0.101 Uiso 1 1 calc R
C25 C 0.3813(2) 0.06227(16) 0.65019(12) 0.0439(7) Uani 1 1 d .
H25A H 0.3417 0.0416 0.6124 0.053 Uiso 1 1 calc R
H25B H 0.356 0.0301 0.6819 0.053 Uiso 1 1 calc R
C26 C 0.5125(3) 0.04936(15) 0.65168(11) 0.0404(7) Uani 1 1 d .
C27 C 0.5576(3) 0.10584(19) 0.60792(13) 0.0534(8) Uani 1 1 d .
F28 F 0.66985(19) 0.09311(12) 0.60384(8) 0.0763(6) Uani 1 1 d .
F29 F 0.5036(2) 0.10437(12) 0.55303(7) 0.0809(6) Uani 1 1 d .
F30 F 0.55473(16) 0.18138(10) 0.62659(8) 0.0608(5) Uani 1 1 d .
C31 C 0.5258(3) -0.03647(19) 0.63003(13) 0.0575(9) Uani 1 1 d .
F32 F 0.4749(2) -0.05235(12) 0.57580(8) 0.0867(7) Uani 1 1 d .
F33 F 0.48713(17) -0.08804(10) 0.66627(8) 0.0659(5) Uani 1 1 d .
F34 F 0.63824(18) -0.05640(10) 0.63056(8) 0.0662(5) Uani 1 1 d .
O35 O 0.57553(15) 0.05874(10) 0.70499(7) 0.0329(4) Uani 1 1 d .
N101 N 0.99847(16) -0.08611(12) 0.87953(9) 0.0291(5) Uani 1 1 d .
C102 C 1.0083(2) -0.10481(16) 0.94261(11) 0.0353(6) Uani 1 1 d .
H10A H 1.0075 -0.055 0.9653 0.042 Uiso 1 1 calc R
H10B H 1.0818 -0.1318 0.9554 0.042 Uiso 1 1 calc R
C103 C 1.06426(19) -0.03311(14) 0.86380(11) 0.0303(6) Uani 1 1 d .
C104 C 1.1518(2) 0.01039(17) 0.90669(13) 0.0428(7) Uani 1 1 d .
H10C H 1.113 0.0432 0.9329 0.064 Uiso 1 1 calc R
H10D H 1.1982 0.0443 0.8849 0.064 Uiso 1 1 calc R
H10E H 1.201 -0.0282 0.93 0.064 Uiso 1 1 calc R
C105 C 1.0592(2) -0.01701(15) 0.79914(11) 0.0326(6) Uani 1 1 d .
H10F H 1.0358 -0.0665 0.7775 0.039 Uiso 1 1 calc R
H10G H 1.1369 -0.0039 0.7914 0.039 Uiso 1 1 calc R
C106 C 0.9765(2) 0.05160(14) 0.77321(11) 0.0313(6) Uani 1 1 d .
C107 C 0.9764(2) 0.04914(17) 0.70630(13) 0.0428(7) Uani 1 1 d .
F108 F 0.91018(14) 0.10562(9) 0.67726(7) 0.0520(4) Uani 1 1 d .
F109 F 0.93313(16) -0.01996(10) 0.68387(7) 0.0549(4) Uani 1 1 d .
F110 F 1.07951(16) 0.05641(13) 0.68881(8) 0.0723(6) Uani 1 1 d .
C111 C 1.0258(2) 0.13195(16) 0.79711(14) 0.0438(7) Uani 1 1 d .
F112 F 1.02025(14) 0.13871(9) 0.85449(8) 0.0533(4) Uani 1 1 d .
F113 F 0.96784(15) 0.19443(9) 0.77105(8) 0.0575(5) Uani 1 1 d .
F114 F 1.13626(14) 0.14301(11) 0.79072(10) 0.0724(6) Uani 1 1 d .
O115 O 0.86945(13) 0.04500(9) 0.78499(7) 0.0298(4) Uani 1 1 d .
N121 N 0.80438(17) -0.11298(11) 0.94631(8) 0.0284(5) Uani 1 1 d .
C122 C 0.9125(2) -0.15718(15) 0.95522(11) 0.0350(6) Uani 1 1 d .
H12A H 0.9068 -0.2039 0.9288 0.042 Uiso 1 1 calc R
H12B H 0.9279 -0.1764 0.9963 0.042 Uiso 1 1 calc R
C123 C 0.7135(2) -0.15220(15) 0.95038(11) 0.0334(6) Uani 1 1 d .
C124 C 0.7098(3) -0.23937(17) 0.96545(14) 0.0531(8) Uani 1 1 d .
H12C H 0.7383 -0.2706 0.9347 0.08 Uiso 1 1 calc R
H12D H 0.6312 -0.2549 0.9682 0.08 Uiso 1 1 calc R
H12E H 0.7576 -0.2491 1.0032 0.08 Uiso 1 1 calc R
C125 C 0.6016(2) -0.10785(15) 0.94048(11) 0.0328(6) Uani 1 1 d .
H12F H 0.6129 -0.0556 0.9601 0.039 Uiso 1 1 calc R
H12G H 0.5457 -0.1375 0.9601 0.039 Uiso 1 1 calc R
C126 C 0.54871(19) -0.09385(13) 0.87467(10) 0.0264(5) Uani 1 1 d .
C127 C 0.4257(2) -0.06498(15) 0.87733(12) 0.0337(6) Uani 1 1 d .
F128 F 0.35816(12) -0.11742(9) 0.89981(7) 0.0458(4) Uani 1 1 d .
F129 F 0.36916(12) -0.04403(9) 0.82431(7) 0.0446(4) Uani 1 1 d .
F130 F 0.42759(12) 0.00096(8) 0.91031(7) 0.0441(4) Uani 1 1 d .
C131 C 0.5398(2) -0.17291(15) 0.84034(12) 0.0331(6) Uani 1 1 d .
F132 F 0.47979(13) -0.16551(9) 0.78644(7) 0.0492(4) Uani 1 1 d .
F133 F 0.49321(13) -0.23334(8) 0.86639(7) 0.0494(4) Uani 1 1 d .
F134 F 0.64450(12) -0.19776(8) 0.83142(7) 0.0388(4) Uani 1 1 d .
O135 O 0.60377(13) -0.03987(9) 0.84588(7) 0.0260(4) Uani 1 1 d .
O201 O 0.62730(14) 0.31697(10) 0.71982(8) 0.0285(4) Uani 1 1 d .
H201 H 0.579(3) 0.3064(18) 0.7392(13) 0.05 Uiso 1 1 d .
H202 H 0.596(3) 0.3324(18) 0.6896(14) 0.05 Uiso 1 1 d .

loop_
_atom_site_aniso_label
_atom_site_aniso_U_11
_atom_site_aniso_U_22
_atom_site_aniso_U_33
_atom_site_aniso_U_23
_atom_site_aniso_U_13
_atom_site_aniso_U_12
K1 0.0262(3) 0.0256(3) 0.0305(3) 0.0009(2) 0.0023(2) 0.0009(2)
K2 0.0227(3) 0.0247(3) 0.0351(3) 0.0019(2) 0.0040(2) -0.0003(2)
K3 0.0405(3) 0.0252(3) 0.0351(3) 0.0046(2) 0.0125(2) 0.0055(2)
K4 0.0282(3) 0.0245(3) 0.0349(3) 0.0028(2) 0.0098(2) 0.0035(2)
N1 0.0211(11) 0.0268(11) 0.0348(12) 0.0013(9) 0.0066(9) -0.0003(8)
C2 0.0211(13) 0.0345(14) 0.0482(17) 0.0001(12) 0.0065(11) 0.0004(10)
C3 0.0302(14) 0.0223(12) 0.0339(14) -0.0006(10) 0.0113(11) 0.0016(10)
C4 0.0461(18) 0.059(2) 0.0429(17) -0.0106(14) 0.0159(14) 0.0112(14)
C5 0.0316(14) 0.0244(13) 0.0278(13) -0.0027(10) 0.0033(10) -0.0008(10)
C6 0.0267(13) 0.0257(13) 0.0243(13) -0.0004(10) 0.0045(10) -0.0022(10)
C7 0.0401(16) 0.0319(14) 0.0306(15) -0.0028(11) 0.0065(12) -0.0027(11)
F8 0.0622(11) 0.0389(9) 0.0364(9) 0.0143(7) 0.0138(8) 0.0064(8)
F9 0.0621(11) 0.0492(10) 0.0272(8) -0.0064(7) 0.0139(7) -0.0007(8)
F10 0.0415(9) 0.0421(9) 0.0457(9) 0.0009(7) 0.0174(7) -0.0119(7)
C11 0.0344(14) 0.0261(13) 0.0305(14) -0.0030(11) -0.0034(11) -0.0025(11)
F12 0.0305(8) 0.0367(8) 0.0485(9) 0.0045(7) 0.0097(7) -0.0056(6)
F13 0.0338(9) 0.0389(9) 0.0484(9) 0.0044(7) -0.0112(7) 0.0009(6)
F14 0.0468(10) 0.0478(10) 0.0462(10) -0.0177(8) -0.0051(7) -0.0103(7)
O15 0.0283(9) 0.0225(8) 0.0255(9) -0.0028(7) 0.0040(7) -0.0012(6)
N21 0.0210(11) 0.0332(12) 0.0409(13) 0.0009(10) -0.0006(9) 0.0002(8)
C22 0.0235(14) 0.0356(15) 0.0449(16) 0.0025(12) -0.0017(11) 0.0047(11)
C23 0.0348(15) 0.0376(15) 0.0424(17) -0.0008(13) -0.0073(12) 0.0061(12)
C24 0.091(3) 0.061(2) 0.0434(19) -0.0018(16) -0.0168(17) 0.0323(19)
C25 0.0528(19) 0.0369(15) 0.0369(16) -0.0064(12) -0.0110(13) 0.0015(13)
C26 0.0618(19) 0.0269(14) 0.0297(15) -0.0031(11) -0.0026(13) 0.0104(12)
C27 0.070(2) 0.056(2) 0.0358(17) 0.0051(14) 0.0113(15) 0.0165(16)
F28 0.0898(16) 0.0779(14) 0.0684(13) 0.0207(11) 0.0364(11) 0.0203(11)
F29 0.1297(19) 0.0832(15) 0.0270(10) 0.0086(9) 0.0018(10) 0.0235(13)
F30 0.0904(14) 0.0393(10) 0.0557(11) 0.0127(8) 0.0207(10) 0.0051(9)
C31 0.087(3) 0.0441(19) 0.0357(18) -0.0119(14) -0.0098(17) 0.0146(18)
F32 0.137(2) 0.0602(13) 0.0513(12) -0.0297(9) -0.0268(12) 0.0311(12)
F33 0.0964(15) 0.0287(9) 0.0687(13) -0.0037(9) -0.0013(11) 0.0013(9)
F34 0.0950(16) 0.0521(11) 0.0512(11) -0.0110(8) 0.0101(10) 0.0328(10)
O35 0.0414(11) 0.0291(9) 0.0267(9) -0.0012(7) 0.0001(8) 0.0083(7)
N101 0.0219(11) 0.0322(12) 0.0328(12) -0.0041(9) 0.0028(9) 0.0055(9)
C102 0.0283(14) 0.0406(15) 0.0347(15) -0.0021(12) -0.0031(11) 0.0068(11)
C103 0.0181(12) 0.0317(14) 0.0416(15) -0.0090(11) 0.0058(11) 0.0072(10)
C104 0.0217(14) 0.0488(17) 0.0572(18) -0.0138(14) 0.0028(12) -0.0016(12)
C105 0.0197(13) 0.0320(14) 0.0485(16) -0.0072(12) 0.0129(11) -0.0012(10)
C106 0.0267(14) 0.0258(13) 0.0447(16) 0.0002(11) 0.0166(11) -0.0022(10)
C107 0.0401(17) 0.0401(17) 0.0521(18) 0.0082(13) 0.0197(14) 0.0032(13)
F108 0.0638(11) 0.0446(10) 0.0512(10) 0.0159(8) 0.0206(9) 0.0071(8)
F109 0.0789(13) 0.0406(10) 0.0446(10) -0.0034(8) 0.0068(9) 0.0051(9)
F110 0.0517(12) 0.1086(17) 0.0659(12) 0.0130(11) 0.0405(10) 0.0032(10)
C111 0.0385(17) 0.0318(16) 0.065(2) 0.0017(14) 0.0209(15) -0.0066(12)
F112 0.0592(11) 0.0362(9) 0.0642(12) -0.0144(8) 0.0075(9) 0.0013(8)
F113 0.0658(12) 0.0269(9) 0.0825(13) 0.0073(8) 0.0202(10) -0.0043(8)
F114 0.0401(10) 0.0522(11) 0.1305(18) -0.0101(11) 0.0315(11) -0.0244(8)
O115 0.0216(9) 0.0250(9) 0.0453(10) 0.0064(7) 0.0136(8) 0.0008(7)
N121 0.0294(12) 0.0306(11) 0.0250(11) 0.0004(8) 0.0037(9) 0.0047(9)
C122 0.0345(15) 0.0373(15) 0.0318(14) 0.0042(11) 0.0002(11) 0.0085(11)
C123 0.0373(15) 0.0367(15) 0.0273(14) 0.0098(11) 0.0089(11) 0.0041(12)
C124 0.0482(19) 0.0441(18) 0.069(2) 0.0275(15) 0.0151(16) 0.0051(14)
C125 0.0283(14) 0.0380(15) 0.0357(15) 0.0061(11) 0.0171(11) 0.0011(11)
C126 0.0207(12) 0.0240(12) 0.0365(14) 0.0024(10) 0.0112(10) -0.0006(9)
C127 0.0260(14) 0.0287(14) 0.0487(17) 0.0014(12) 0.0130(12) -0.0057(10)
F128 0.0295(8) 0.0377(9) 0.0759(12) 0.0022(8) 0.0274(8) -0.0067(6)
F129 0.0220(8) 0.0481(10) 0.0632(11) 0.0065(8) 0.0043(7) 0.0007(7)
F130 0.0276(8) 0.0352(9) 0.0725(11) -0.0127(8) 0.0179(8) 0.0015(6)
C131 0.0260(14) 0.0295(14) 0.0463(17) -0.0010(11) 0.0142(12) -0.0023(11)
F132 0.0474(10) 0.0452(10) 0.0524(10) -0.0148(8) -0.0016(8) -0.0032(7)
F133 0.0465(10) 0.0261(8) 0.0813(12) 0.0001(8) 0.0283(9) -0.0081(7)
F134 0.0319(8) 0.0323(8) 0.0556(10) -0.0090(7) 0.0184(7) 0.0006(6)
O135 0.0211(8) 0.0252(9) 0.0328(9) 0.0045(7) 0.0075(7) -0.0026(6)
O201 0.0221(9) 0.0307(10) 0.0334(11) 0.0031(8) 0.0060(7) 0.0001(7)

loop_
_atom_type_symbol
_atom_type_description
_atom_type_scat_dispersion_real
_atom_type_scat_dispersion_imag
_atom_type_scat_source
C C 0.0033 0.0016 'International Tables Vol C Tables 4.2.6.8 and 6.1.1.4'
H H 0 0 'International Tables Vol C Tables 4.2.6.8 and 6.1.1.4'
N N 0.0061 0.0033 'International Tables Vol C Tables 4.2.6.8 and 6.1.1.4'
O O 0.0106 0.006 'International Tables Vol C Tables 4.2.6.8 and 6.1.1.4'
F F 0.0171 0.0103 'International Tables Vol C Tables 4.2.6.8 and 6.1.1.4'
K K 0.2009 0.2494 'International Tables Vol C Tables 4.2.6.8 and 6.1.1.4'

loop_
_geom_angle_atom_site_label_1
_geom_angle_atom_site_label_2
_geom_angle_atom_site_label_3
_geom_angle
_geom_angle_site_symmetry_1
_geom_angle_site_symmetry_3
O15 K1 O35 94.39(5) . .
O15 K1 O135 85.85(5) . .
O35 K1 O135 84.01(5) . .
O15 K1 F129 137.66(5) . .
O35 K1 F129 103.53(5) . .
O135 K1 F129 58.92(4) . .
O15 K1 N21 115.15(6) . .
O35 K1 N21 74.81(6) . .
O135 K1 N21 150.84(6) . .
F129 K1 N21 106.53(5) . .
O15 K1 F10 56.20(4) . .
O35 K1 F10 150.52(5) . .
O135 K1 F10 91.12(5) . .
F129 K1 F10 98.62(4) . .
N21 K1 F10 117.10(5) . .
O15 K1 F130 100.89(4) . .
O35 K1 F130 135.75(5) . .
O135 K1 F130 56.40(4) . .
F129 K1 F130 41.40(4) . .
N21 K1 F130 131.34(5) . .
F10 K1 F130 58.38(4) . .
O15 K1 N1 66.19(5) . .
O35 K1 N1 105.28(5) . .
O135 K1 N1 150.86(5) . .
F129 K1 N1 140.14(5) . .
N21 K1 N1 56.68(6) . .
F10 K1 N1 67.04(5) . .
F130 K1 N1 118.91(4) . .
O15 K1 C127 114.54(6) . .
O35 K1 C127 113.31(6) . .
O135 K1 C127 44.11(5) . .
F129 K1 C127 23.21(5) . .
N21 K1 C127 128.65(6) . .
F10 K1 C127 81.34(5) . .
F130 K1 C127 23.50(5) . .
N1 K1 C127 141.02(6) . .
O15 K1 K3 48.56(3) . .
O35 K1 K3 47.79(4) . .
O135 K1 K3 93.60(3) . .
F129 K1 K3 144.79(4) . .
N21 K1 K3 86.92(4) . .
F10 K1 K3 103.86(3) . .
F130 K1 K3 141.42(3) . .
N1 K1 K3 74.44(3) . .
C127 K1 K3 137.71(5) . .
O15 K1 K2 44.37(3) . .
O35 K1 K2 85.72(4) . .
O135 K1 K2 41.65(3) . .
F129 K1 K2 98.57(3) . .
N21 K1 K2 151.10(4) . .
F10 K1 K2 71.82(3) . .
F130 K1 K2 77.36(3) . .
N1 K1 K2 110.46(4) . .
C127 K1 K2 78.54(4) . .
K3 K1 K2 64.214(14) . .
O15 K1 K4 85.69(4) . .
O35 K1 K4 42.54(4) . .
O135 K1 K4 41.86(3) . .
F129 K1 K4 82.53(3) . .
N21 K1 K4 116.17(5) . .
F10 K1 K4 123.74(3) . .
F130 K1 K4 97.28(3) . .
N1 K1 K4 136.88(4) . .
C127 K1 K4 79.55(4) . .
K3 K1 K4 62.484(14) . .
K2 K1 K4 52.702(13) . .
O135 K2 O115 96.22(5) . .
O135 K2 O15 85.78(5) . .
O115 K2 O15 85.50(5) . .
O135 K2 F13 141.05(5) . .
O115 K2 F13 99.76(5) . .
O15 K2 F13 60.57(4) . .
O135 K2 N121 73.66(5) . .
O115 K2 N121 117.89(5) . .
O15 K2 N121 149.86(5) . .
F13 K2 N121 126.62(5) . .
O135 K2 F8 92.25(5) . .
O115 K2 F8 143.26(5) . .
O15 K2 F8 59.50(4) . .
F13 K2 F8 55.03(5) . .
N121 K2 F8 98.82(5) . .
O135 K2 N101 106.10(5) . .
O115 K2 N101 67.86(5) . .
O15 K2 N101 151.58(5) . .
F13 K2 N101 112.81(5) . .
N121 K2 N101 57.86(5) . .
F8 K2 N101 142.68(5) . .
O135 K2 F112 147.67(5) . .
O115 K2 F112 52.16(5) . .
O15 K2 F112 85.14(4) . .
F13 K2 F112 54.43(4) . .
N121 K2 F112 123.75(5) . .
F8 K2 F112 109.43(4) . .
N101 K2 F112 70.96(5) . .
O135 K2 C6 98.96(5) . .
O115 K2 C6 100.21(5) . .
O15 K2 C6 21.01(5) . .
F13 K2 C6 43.34(5) . .
N121 K2 C6 141.60(6) . .
F8 K2 C6 43.07(5) . .
N101 K2 C6 153.10(5) . .
F112 K2 C6 82.66(5) . .
O135 K2 K4 49.03(4) . .
O115 K2 K4 48.78(4) . .
O15 K2 K4 93.58(3) . .
F13 K2 K4 142.96(4) . .
N121 K2 K4 89.35(4) . .
F8 K2 K4 136.34(4) . .
N101 K2 K4 76.60(4) . .
F112 K2 K4 100.74(3) . .
C6 K2 K4 114.56(4) . .
O135 K2 K1 44.59(3) . .
O115 K2 K1 87.94(4) . .
O15 K2 K1 41.37(3) . .
F13 K2 K1 100.66(3) . .
N121 K2 K1 116.13(4) . .
F8 K2 K1 73.44(3) . .
N101 K2 K1 141.07(4) . .
F112 K2 K1 118.13(3) . .
C6 K2 K1 57.48(4) . .
K4 K2 K1 64.612(14) . .
O135 K2 K3 86.85(4) . .
O115 K2 K3 43.69(3) . .
O15 K2 K3 42.18(3) . .
F13 K2 K3 80.83(3) . .
N121 K2 K3 152.26(4) . .
F8 K2 K3 101.55(3) . .
N101 K2 K3 111.47(4) . .
F112 K2 K3 65.94(3) . .
C6 K2 K3 59.71(4) . .
K4 K2 K3 62.905(14) . .
K1 K2 K3 53.708(13) . .
O35 K3 O15 91.41(5) . .
O35 K3 O201 108.04(5) . .
O15 K3 O201 88.26(5) . .
O35 K3 O115 85.75(5) . .
O15 K3 O115 83.55(5) . .
O201 K3 O115 164.17(5) . .
O35 K3 F113 142.67(5) . .
O15 K3 F113 98.61(5) . .
O201 K3 F113 108.12(5) . .
O115 K3 F113 60.10(5) . .
O35 K3 F108 96.41(5) . .
O15 K3 F108 139.93(5) . .
O201 K3 F108 125.60(5) . .
O115 K3 F108 58.10(5) . .
F113 K3 F108 54.14(5) . .
O35 K3 F30 55.95(5) . .
O15 K3 F30 122.73(5) . .
O201 K3 F30 65.02(5) . .
O115 K3 F30 130.69(5) . .
F113 K3 F30 136.73(5) . .
F108 K3 F30 93.47(5) . .
O35 K3 F134 132.61(5) . 2_656
O15 K3 F134 131.15(5) . 2_656
O201 K3 F134 61.73(4) . 2_656
O115 K3 F134 114.73(4) . 2_656
F113 K3 F134 61.21(4) . 2_656
F108 K3 F134 65.87(4) . 2_656
F30 K3 F134 80.53(4) . 2_656
O35 K3 F28 53.48(5) . .
O15 K3 F28 144.77(5) . .
O201 K3 F28 99.24(5) . .
O115 K3 F28 95.24(5) . .
F113 K3 F28 111.29(5) . .
F108 K3 F28 58.52(5) . .
F30 K3 F28 38.33(5) . .
F134 K3 F28 81.28(5) 2_656 .
O35 K3 C106 100.43(5) . .
O15 K3 C106 97.40(5) . .
O201 K3 C106 150.83(6) . .
O115 K3 C106 20.50(5) . .
F113 K3 C106 42.79(5) . .
F108 K3 C106 42.54(5) . .
F30 K3 C106 130.85(6) . .
F134 K3 C106 94.23(5) 2_656 .
F28 K3 C106 92.52(6) . .
O35 K3 K1 46.90(4) . .
O15 K3 K1 46.37(3) . .
O201 K3 K1 91.27(4) . .
O115 K3 K1 92.83(3) . .
F113 K3 K1 140.29(4) . .
F108 K3 K1 137.26(4) . .
F30 K3 K1 82.73(4) . .
F134 K3 K1 152.38(3) 2_656 .
F28 K3 K1 98.78(4) . .
C106 K3 K1 113.31(4) . .
O35 K3 K4 43.40(4) . .
O15 K3 K4 85.49(3) . .
O201 K3 K4 150.40(4) . .
O115 K3 K4 42.36(3) . .
F113 K3 K4 101.42(3) . .
F108 K3 K4 74.12(3) . .
F30 K3 K4 94.53(3) . .
F134 K3 K4 139.19(3) 2_656 .
F28 K3 K4 71.05(4) . .
C106 K3 K4 58.77(4) . .
K1 K3 K4 63.865(14) . .
O35 K3 H201 98.9(6) . .
O15 K3 H201 75.3(6) . .
O201 K3 H201 15.8(6) . .
O115 K3 H201 158.4(6) . .
F113 K3 H201 118.4(6) . .
F108 K3 H201 141.0(6) . .
F30 K3 H201 66.9(6) . .
F134 K3 H201 77.5(6) 2_656 .
F28 K3 H201 104.5(6) . .
C106 K3 H201 159.5(6) . .
K1 K3 H201 75.8(6) . .
K4 K3 H201 137.6(6) . .
O115 K4 O135 93.81(5) . .
O115 K4 O35 86.98(5) . .
O135 K4 O35 83.97(5) . .
O115 K4 F34 110.85(6) . .
O135 K4 F34 133.63(6) . .
O35 K4 F34 59.97(5) . .
O115 K4 O201 89.15(5) . 2_646
O135 K4 O201 107.86(5) . 2_646
O35 K4 O201 167.78(6) . 2_646
F34 K4 O201 111.01(5) . 2_646
O115 K4 F134 124.29(5) . .
O135 K4 F134 56.19(4) . .
O35 K4 F134 127.61(5) . .
F34 K4 F134 123.88(5) . .
O201 K4 F134 63.69(4) 2_646 .
O115 K4 F33 141.65(5) . .
O135 K4 F33 94.54(5) . .
O35 K4 F33 56.88(5) . .
F34 K4 F33 42.44(6) . .
O201 K4 F33 123.27(5) 2_646 .
F134 K4 F33 90.91(5) . .
O115 K4 C31 120.10(7) . .
O135 K4 C31 109.56(7) . .
O35 K4 C31 44.75(6) . .
F34 K4 C31 24.07(7) . .
O201 K4 C31 129.73(7) 2_646 .
F134 K4 C31 114.31(7) . .
F33 K4 C31 23.60(7) . .
O115 K4 F109 53.36(5) . .
O135 K4 F109 147.00(5) . .
O35 K4 F109 96.13(5) . .
F34 K4 F109 70.77(5) . .
O201 K4 F109 72.35(5) 2_646 .
F134 K4 F109 136.03(4) . .
F33 K4 F109 113.20(5) . .
C31 K4 F109 92.53(7) . .
O115 K4 K2 47.70(4) . .
O135 K4 K2 47.64(3) . .
O35 K4 K2 93.06(4) . .
F34 K4 K2 148.87(4) . .
O201 K4 K2 92.88(4) 2_646 .
F134 K4 K2 84.06(3) . .
F33 K4 K2 136.44(4) . .
C31 K4 K2 137.31(6) . .
F109 K4 K2 99.58(3) . .
O115 K4 K3 44.70(3) . .
O135 K4 K3 87.29(3) . .
O35 K4 K3 42.30(4) . .
F34 K4 K3 84.36(4) . .
O201 K4 K3 132.99(4) 2_646 .
F134 K4 K3 143.00(3) . .
F33 K4 K3 98.47(3) . .
C31 K4 K3 81.14(6) . .
F109 K4 K3 71.80(3) . .
K2 K4 K3 64.580(14) . .
O115 K4 K1 85.97(4) . .
O135 K4 K1 43.61(3) . .
O35 K4 K1 40.75(4) . .
F34 K4 K1 97.98(4) . .
O201 K4 K1 150.39(4) 2_646 .
F134 K4 K1 95.50(3) . .
F33 K4 K1 74.88(4) . .
C31 K4 K1 76.88(6) . .
F109 K4 K1 125.30(3) . .
K2 K4 K1 62.686(14) . .
K3 K4 K1 53.650(13) . .
C3 N1 C2 118.1(2) . .
C3 N1 K1 101.30(14) . .
C2 N1 K1 94.97(13) . .
N1 C2 C22 110.6(2) . .
N1 C2 H2A 109.5 . .
C22 C2 H2A 109.5 . .
N1 C2 H2B 109.5 . .
C22 C2 H2B 109.5 . .
H2A C2 H2B 108.1 . .
N1 C3 C4 124.0(2) . .
N1 C3 C5 117.8(2) . .
C4 C3 C5 118.1(2) . .
C3 C4 H4A 109.5 . .
C3 C4 H4B 109.5 . .
H4A C4 H4B 109.5 . .
C3 C4 H4C 109.5 . .
H4A C4 H4C 109.5 . .
H4B C4 H4C 109.5 . .
C3 C5 C6 116.27(19) . .
C3 C5 H5A 108.2 . .
C6 C5 H5A 108.2 . .
C3 C5 H5B 108.2 . .
C6 C5 H5B 108.2 . .
H5A C5 H5B 107.4 . .
O15 C6 C7 108.93(18) . .
O15 C6 C11 109.51(18) . .
C7 C6 C11 108.90(19) . .
O15 C6 C5 114.53(19) . .
C7 C6 C5 109.75(19) . .
C11 C6 C5 105.05(18) . .
O15 C6 K2 47.02(10) . .
C7 C6 K2 83.85(13) . .
C11 C6 K2 81.69(12) . .
C5 C6 K2 161.10(15) . .
F9 C7 F8 106.28(19) . .
F9 C7 F10 105.7(2) . .
F8 C7 F10 105.3(2) . .
F9 C7 C6 115.4(2) . .
F8 C7 C6 113.3(2) . .
F10 C7 C6 110.14(19) . .
C7 F8 K2 114.33(13) . .
C7 F10 K1 110.90(13) . .
F12 C11 F14 107.22(19) . .
F12 C11 F13 105.8(2) . .
F14 C11 F13 106.34(19) . .
F12 C11 C6 110.19(19) . .
F14 C11 C6 114.8(2) . .
F13 C11 C6 112.03(19) . .
C11 F13 K2 116.90(13) . .
C6 O15 K1 127.50(13) . .
C6 O15 K3 133.65(13) . .
K1 O15 K3 85.07(5) . .
C6 O15 K2 111.98(13) . .
K1 O15 K2 94.27(5) . .
K3 O15 K2 94.51(5) . .
C23 N21 C22 117.1(2) . .
C23 N21 K1 117.59(16) . .
C22 N21 K1 123.28(15) . .
N21 C22 C2 110.4(2) . .
N21 C22 H13A 109.6 . .
C2 C22 H13A 109.6 . .
N21 C22 H13B 109.6 . .
C2 C22 H13B 109.6 . .
H13A C22 H13B 108.1 . .
N21 C23 C25 118.8(2) . .
N21 C23 C24 124.0(2) . .
C25 C23 C24 117.2(2) . .
C23 C24 H24A 109.5 . .
C23 C24 H24B 109.5 . .
H24A C24 H24B 109.5 . .
C23 C24 H24C 109.5 . .
H24A C24 H24C 109.5 . .
H24B C24 H24C 109.5 . .
C23 C25 C26 115.9(2) . .
C23 C25 H25A 108.3 . .
C26 C25 H25A 108.3 . .
C23 C25 H25B 108.3 . .
C26 C25 H25B 108.3 . .
H25A C25 H25B 107.4 . .
O35 C26 C27 108.8(2) . .
O35 C26 C31 109.5(2) . .
C27 C26 C31 107.9(2) . .
O35 C26 C25 114.9(2) . .
C27 C26 C25 109.8(2) . .
C31 C26 C25 105.6(2) . .
F29 C27 F30 106.8(2) . .
F29 C27 F28 105.8(2) . .
F30 C27 F28 103.9(3) . .
F29 C27 C26 116.4(3) . .
F30 C27 C26 110.5(2) . .
F28 C27 C26 112.5(2) . .
C27 F28 K3 87.46(16) . .
C27 F30 K3 99.45(16) . .
F33 C31 F32 107.7(3) . .
F33 C31 F34 104.9(2) . .
F32 C31 F34 105.5(3) . .
F33 C31 C26 110.5(3) . .
F32 C31 C26 115.9(2) . .
F34 C31 C26 111.7(3) . .
F33 C31 K4 68.05(15) . .
F32 C31 K4 156.3(2) . .
F34 C31 K4 56.08(13) . .
C26 C31 K4 86.57(15) . .
C31 F33 K4 88.35(17) . .
C31 F34 K4 99.85(15) . .
C26 O35 K1 123.95(16) . .
C26 O35 K3 128.47(15) . .
K1 O35 K3 85.31(5) . .
C26 O35 K4 119.08(14) . .
K1 O35 K4 96.72(5) . .
K3 O35 K4 94.29(5) . .
C103 N101 C102 117.7(2) . .
C103 N101 K2 93.66(14) . .
C102 N101 K2 92.71(13) . .
N101 C102 C122 111.2(2) . .
N101 C102 H10A 109.4 . .
C122 C102 H10A 109.4 . .
N101 C102 H10B 109.4 . .
C122 C102 H10B 109.4 . .
H10A C102 H10B 108 . .
N101 C103 C105 118.0(2) . .
N101 C103 C104 123.1(2) . .
C105 C103 C104 118.8(2) . .
C103 C104 H10C 109.5 . .
C103 C104 H10D 109.5 . .
H10C C104 H10D 109.5 . .
C103 C104 H10E 109.5 . .
H10C C104 H10E 109.5 . .
H10D C104 H10E 109.5 . .
C103 C105 C106 116.1(2) . .
C103 C105 H10F 108.3 . .
C106 C105 H10F 108.3 . .
C103 C105 H10G 108.3 . .
C106 C105 H10G 108.3 . .
H10F C105 H10G 107.4 . .
O115 C106 C107 109.6(2) . .
O115 C106 C111 108.8(2) . .
C107 C106 C111 109.0(2) . .
O115 C106 C105 114.8(2) . .
C107 C106 C105 105.6(2) . .
C111 C106 C105 109.0(2) . .
O115 C106 K3 46.58(11) . .
C107 C106 K3 85.18(15) . .
C111 C106 K3 80.84(14) . .
C105 C106 K3 161.30(15) . .
F109 C107 F110 106.1(2) . .
F109 C107 F108 105.0(2) . .
F110 C107 F108 106.1(2) . .
F109 C107 C106 110.6(2) . .
F110 C107 C106 115.2(2) . .
F108 C107 C106 113.1(2) . .
C107 F108 K3 115.46(15) . .
C107 F109 K4 107.09(14) . .
F112 C111 F113 106.1(2) . .
F112 C111 F114 106.4(2) . .
F113 C111 F114 106.5(2) . .
F112 C111 C106 110.9(2) . .
F113 C111 C106 112.6(2) . .
F114 C111 C106 113.9(2) . .
C111 F112 K2 108.82(14) . .
C111 F113 K3 115.04(14) . .
C106 O115 K2 130.64(15) . .
C106 O115 K4 131.06(14) . .
K2 O115 K4 83.53(5) . .
C106 O115 K3 112.92(13) . .
K2 O115 K3 95.71(5) . .
K4 O115 K3 92.94(5) . .
C123 N121 C122 117.1(2) . .
C123 N121 K2 119.97(16) . .
C122 N121 K2 119.91(15) . .
N121 C122 C102 110.2(2) . .
N121 C122 H12A 109.6 . .
C102 C122 H12A 109.6 . .
N121 C122 H12B 109.6 . .
C102 C122 H12B 109.6 . .
H12A C122 H12B 108.1 . .
N121 C123 C124 124.8(2) . .
N121 C123 C125 117.7(2) . .
C124 C123 C125 117.5(2) . .
C123 C124 H12C 109.5 . .
C123 C124 H12D 109.5 . .
H12C C124 H12D 109.5 . .
C123 C124 H12E 109.5 . .
H12C C124 H12E 109.5 . .
H12D C124 H12E 109.5 . .
C123 C125 C126 116.07(19) . .
C123 C125 H12F 108.3 . .
C126 C125 H12F 108.3 . .
C123 C125 H12G 108.3 . .
C126 C125 H12G 108.3 . .
H12F C125 H12G 107.4 . .
O135 C126 C131 109.49(19) . .
O135 C126 C127 109.51(18) . .
C131 C126 C127 107.19(19) . .
O135 C126 C125 114.82(19) . .
C131 C126 C125 110.6(2) . .
C127 C126 C125 104.91(19) . .
F130 C127 F128 106.8(2) . .
F130 C127 F129 105.0(2) . .
F128 C127 F129 105.83(19) . .
F130 C127 C126 110.04(19) . .
F128 C127 C126 115.2(2) . .
F129 C127 C126 113.2(2) . .
F130 C127 K1 69.23(12) . .
F128 C127 K1 156.85(17) . .
F129 C127 K1 55.94(11) . .
C126 C127 K1 86.83(13) . .
C127 F129 K1 100.86(13) . .
C127 F130 K1 87.27(13) . .
F133 C131 F132 106.6(2) . .
F133 C131 F134 106.21(19) . .
F132 C131 F134 105.4(2) . .
F133 C131 C126 115.4(2) . .
F132 C131 C126 112.3(2) . .
F134 C131 C126 110.31(19) . .
C131 F134 K4 100.09(13) . .
C131 F134 K3 141.64(14) . 2_646
K4 F134 K3 92.01(4) . 2_646
C126 O135 K2 127.56(14) . .
C126 O135 K4 127.80(13) . .
K2 O135 K4 83.33(5) . .
C126 O135 K1 119.53(13) . .
K2 O135 K1 93.76(5) . .
K4 O135 K1 94.53(5) . .
K3 O201 K4 109.26(6) . 2_656
K3 O201 H201 93(2) . .
K4 O201 H201 124(2) 2_656 .
K3 O201 H202 126(2) . .
K4 O201 H202 101(2) 2_656 .
H201 O201 H202 106(3) . .

loop_
_geom_bond_atom_site_label_1
_geom_bond_atom_site_label_2
_geom_bond_distance
_geom_bond_site_symmetry_2
K1 O15 2.6074(16) .
K1 O35 2.6294(17) .
K1 O135 2.7679(16) .
K1 F129 2.8401(16) .
K1 N21 2.847(2) .
K1 F10 3.1171(16) .
K1 F130 3.1517(17) .
K1 N1 3.278(2) .
K1 C127 3.367(3) .
K2 O135 2.6205(16) .
K2 O115 2.6220(17) .
K2 O15 2.7589(16) .
K2 F13 2.7943(15) .
K2 N121 2.885(2) .
K2 F8 2.9009(16) .
K2 N101 3.2458(19) .
K2 F112 3.3808(18) .
K2 C6 3.497(2) .
K3 O35 2.6673(18) .
K3 O15 2.7006(16) .
K3 O201 2.7730(18) .
K3 O115 2.7835(16) .
K3 F113 2.8364(18) .
K3 F108 2.9463(17) .
K3 F30 3.0974(19) .
K3 F134 3.2491(14) 2_656
K3 F28 3.364(2) .
K3 H201 2.92(3) .
K4 O115 2.6665(16) .
K4 O135 2.6780(16) .
K4 O35 2.7232(16) .
K4 F34 2.7982(18) .
K4 O201 2.8115(18) 2_646
K4 F134 3.0791(15) .
K4 F33 3.0829(19) .
K4 C31 3.322(3) .
K4 F109 3.3542(19) .
N1 C3 1.274(3) .
N1 C2 1.476(3) .
C2 C22 1.501(3) .
C2 H2A 0.99 .
C2 H2B 0.99 .
C3 C4 1.505(3) .
C3 C5 1.512(3) .
C4 H4A 0.98 .
C4 H4B 0.98 .
C4 H4C 0.98 .
C5 C6 1.570(3) .
C5 H5A 0.99 .
C5 H5B 0.99 .
C6 O15 1.352(3) .
C6 C7 1.540(3) .
C6 C11 1.552(3) .
C7 F9 1.345(3) .
C7 F8 1.347(3) .
C7 F10 1.355(3) .
C11 F12 1.336(3) .
C11 F14 1.338(3) .
C11 F13 1.355(3) .
N21 C23 1.269(3) .
N21 C22 1.473(3) .
C22 H13A 0.99 .
C22 H13B 0.99 .
C23 C25 1.514(4) .
C23 C24 1.520(4) .
C24 H24A 0.98 .
C24 H24B 0.98 .
C24 H24C 0.98 .
C25 C26 1.569(4) .
C25 H25A 0.99 .
C25 H25B 0.99 .
C26 O35 1.350(3) .
C26 C27 1.536(4) .
C26 C31 1.546(4) .
C27 F29 1.331(3) .
C27 F30 1.346(3) .
C27 F28 1.366(4) .
C31 F33 1.331(4) .
C31 F32 1.332(3) .
C31 F34 1.375(4) .
N101 C103 1.273(3) .
N101 C102 1.472(3) .
C102 C122 1.501(4) .
C102 H10A 0.99 .
C102 H10B 0.99 .
C103 C105 1.504(4) .
C103 C104 1.515(3) .
C104 H10C 0.98 .
C104 H10D 0.98 .
C104 H10E 0.98 .
C105 C106 1.577(3) .
C105 H10F 0.99 .
C105 H10G 0.99 .
C106 O115 1.342(3) .
C106 C107 1.539(4) .
C106 C111 1.545(4) .
C107 F109 1.346(3) .
C107 F110 1.348(3) .
C107 F108 1.349(3) .
C111 F112 1.335(3) .
C111 F113 1.350(3) .
C111 F114 1.353(3) .
N121 C123 1.280(3) .
N121 C122 1.473(3) .
C122 H12A 0.99 .
C122 H12B 0.99 .
C123 C124 1.512(4) .
C123 C125 1.513(3) .
C124 H12C 0.98 .
C124 H12D 0.98 .
C124 H12E 0.98 .
C125 C126 1.570(3) .
C125 H12F 0.99 .
C125 H12G 0.99 .
C126 O135 1.349(3) .
C126 C131 1.545(3) .
C126 C127 1.550(3) .
C127 F130 1.344(3) .
C127 F128 1.345(3) .
C127 F129 1.351(3) .
C131 F133 1.341(3) .
C131 F132 1.343(3) .
C131 F134 1.355(3) .
F134 K3 3.2491(14) 2_646
O201 K4 2.8115(18) 2_656
O201 H201 0.80(3) .
O201 H202 0.78(3) .

loop_
_geom_torsion_atom_site_label_1
_geom_torsion_atom_site_label_2
_geom_torsion_atom_site_label_3
_geom_torsion_atom_site_label_4
_geom_torsion
_geom_torsion_site_symmetry_1
_geom_torsion_site_symmetry_4
O15 K1 K2 O135 173.47(7) . .
O35 K1 K2 O135 -85.80(6) . .
F129 K1 K2 O135 17.26(6) . .
N21 K1 K2 O135 -133.01(11) . .
F10 K1 K2 O135 113.58(6) . .
F130 K1 K2 O135 53.05(6) . .
N1 K1 K2 O135 169.48(6) . .
C127 K1 K2 O135 29.04(7) . .
K3 K1 K2 O135 -130.40(5) . .
K4 K1 K2 O135 -56.48(5) . .
O15 K1 K2 O115 -85.53(6) . .
O35 K1 K2 O115 15.21(5) . .
O135 K1 K2 O115 101.01(6) . .
F129 K1 K2 O115 118.26(5) . .
N21 K1 K2 O115 -32.01(10) . .
F10 K1 K2 O115 -145.41(5) . .
F130 K1 K2 O115 154.05(5) . .
N1 K1 K2 O115 -89.51(5) . .
C127 K1 K2 O115 130.05(6) . .
K3 K1 K2 O115 -29.39(4) . .
K4 K1 K2 O115 44.53(4) . .
O35 K1 K2 O15 100.74(6) . .
O135 K1 K2 O15 -173.47(7) . .
F129 K1 K2 O15 -156.21(6) . .
N21 K1 K2 O15 53.52(11) . .
F10 K1 K2 O15 -59.88(5) . .
F130 K1 K2 O15 -120.42(6) . .
N1 K1 K2 O15 -3.98(6) . .
C127 K1 K2 O15 -144.42(7) . .
K3 K1 K2 O15 56.14(5) . .
K4 K1 K2 O15 130.06(5) . .
O15 K1 K2 F13 14.02(6) . .
O35 K1 K2 F13 114.75(5) . .
O135 K1 K2 F13 -159.45(6) . .
F129 K1 K2 F13 -142.19(5) . .
N21 K1 K2 F13 67.54(10) . .
F10 K1 K2 F13 -45.87(4) . .
F130 K1 K2 F13 -106.40(4) . .
N1 K1 K2 F13 10.03(5) . .
C127 K1 K2 F13 -130.41(6) . .
K3 K1 K2 F13 70.15(4) . .
K4 K1 K2 F13 144.07(4) . .
O15 K1 K2 N121 154.23(7) . .
O35 K1 K2 N121 -105.04(6) . .
O135 K1 K2 N121 -19.24(7) . .
F129 K1 K2 N121 -1.98(6) . .
N21 K1 K2 N121 -152.25(10) . .
F10 K1 K2 N121 94.34(5) . .
F130 K1 K2 N121 33.81(5) . .
N1 K1 K2 N121 150.24(6) . .
C127 K1 K2 N121 9.80(6) . .
K3 K1 K2 N121 -149.64(5) . .
K4 K1 K2 N121 -75.72(5) . .
O15 K1 K2 F8 62.38(6) . .
O35 K1 K2 F8 163.11(5) . .
O135 K1 K2 F8 -111.09(6) . .
F129 K1 K2 F8 -93.83(5) . .
N21 K1 K2 F8 115.90(10) . .
F10 K1 K2 F8 2.49(4) . .
F130 K1 K2 F8 -58.04(4) . .
N1 K1 K2 F8 58.39(5) . .
C127 K1 K2 F8 -82.05(6) . .
K3 K1 K2 F8 118.52(3) . .
K4 K1 K2 F8 -167.56(4) . .
O15 K1 K2 N101 -135.40(8) . .
O35 K1 K2 N101 -34.66(8) . .
O135 K1 K2 N101 51.14(8) . .
F129 K1 K2 N101 68.40(7) . .
N21 K1 K2 N101 -81.88(12) . .
F10 K1 K2 N101 164.72(7) . .
F130 K1 K2 N101 104.18(7) . .
N1 K1 K2 N101 -139.38(7) . .
C127 K1 K2 N101 80.18(8) . .
K3 K1 K2 N101 -79.26(6) . .
K4 K1 K2 N101 -5.34(6) . .
O15 K1 K2 F112 -41.19(6) . .
O35 K1 K2 F112 59.54(5) . .
O135 K1 K2 F112 145.34(6) . .
F129 K1 K2 F112 162.60(5) . .
N21 K1 K2 F112 12.33(10) . .
F10 K1 K2 F112 -101.08(4) . .
F130 K1 K2 F112 -161.61(4) . .
N1 K1 K2 F112 -45.18(5) . .
C127 K1 K2 F112 174.38(6) . .
K3 K1 K2 F112 14.94(4) . .
K4 K1 K2 F112 88.86(4) . .
O15 K1 K2 C6 17.96(6) . .
O35 K1 K2 C6 118.70(6) . .
O135 K1 K2 C6 -155.51(7) . .
F129 K1 K2 C6 -138.25(6) . .
N21 K1 K2 C6 71.48(10) . .
F10 K1 K2 C6 -41.92(5) . .
F130 K1 K2 C6 -102.46(5) . .
N1 K1 K2 C6 13.98(6) . .
C127 K1 K2 C6 -126.46(6) . .
K3 K1 K2 C6 74.10(5) . .
K4 K1 K2 C6 148.02(5) . .
O15 K1 K2 K4 -130.06(5) . .
O35 K1 K2 K4 -29.32(4) . .
O135 K1 K2 K4 56.48(5) . .
F129 K1 K2 K4 73.73(4) . .
N21 K1 K2 K4 -76.54(10) . .
F10 K1 K2 K4 170.06(3) . .
F130 K1 K2 K4 109.52(3) . .
N1 K1 K2 K4 -134.04(4) . .
C127 K1 K2 K4 85.52(5) . .
K3 K1 K2 K4 -73.920(16) . .
O15 K1 K2 K3 -56.14(5) . .
O35 K1 K2 K3 44.60(4) . .
O135 K1 K2 K3 130.40(5) . .
F129 K1 K2 K3 147.65(4) . .
N21 K1 K2 K3 -2.62(9) . .
F10 K1 K2 K3 -116.02(3) . .
F130 K1 K2 K3 -176.56(3) . .
N1 K1 K2 K3 -60.12(4) . .
C127 K1 K2 K3 159.44(5) . .
K4 K1 K2 K3 73.920(16) . .
O15 K1 K3 O35 159.81(7) . .
O135 K1 K3 O35 78.57(6) . .
F129 K1 K3 O35 42.47(8) . .
N21 K1 K3 O35 -72.22(6) . .
F10 K1 K3 O35 170.61(6) . .
F130 K1 K3 O35 114.43(7) . .
N1 K1 K3 O35 -128.44(6) . .
C127 K1 K3 O35 78.27(9) . .
K2 K1 K3 O35 109.04(5) . .
K4 K1 K3 O35 49.52(5) . .
O35 K1 K3 O15 -159.81(7) . .
O135 K1 K3 O15 -81.24(6) . .
F129 K1 K3 O15 -117.34(8) . .
N21 K1 K3 O15 127.97(6) . .
F10 K1 K3 O15 10.81(5) . .
F130 K1 K3 O15 -45.37(7) . .
N1 K1 K3 O15 71.75(6) . .
C127 K1 K3 O15 -81.54(8) . .
K2 K1 K3 O15 -50.76(5) . .
K4 K1 K3 O15 -110.29(5) . .
O15 K1 K3 O201 -86.39(6) . .
O35 K1 K3 O201 113.80(6) . .
O135 K1 K3 O201 -167.63(5) . .
F129 K1 K3 O201 156.28(7) . .
N21 K1 K3 O201 41.58(6) . .
F10 K1 K3 O201 -75.58(5) . .
F130 K1 K3 O201 -131.76(6) . .
N1 K1 K3 O201 -14.64(5) . .
C127 K1 K3 O201 -167.92(8) . .
K2 K1 K3 O201 -137.15(4) . .
K4 K1 K3 O201 163.32(4) . .
O15 K1 K3 O115 78.32(6) . .
O35 K1 K3 O115 -81.49(6) . .
O135 K1 K3 O115 -2.92(5) . .
F129 K1 K3 O115 -39.02(7) . .
N21 K1 K3 O115 -153.72(6) . .
F10 K1 K3 O115 89.12(5) . .
F130 K1 K3 O115 32.94(6) . .
N1 K1 K3 O115 150.06(5) . .
C127 K1 K3 O115 -3.22(8) . .
K2 K1 K3 O115 27.55(4) . .
K4 K1 K3 O115 -31.97(4) . .
O15 K1 K3 F113 34.51(7) . .
O35 K1 K3 F113 -125.30(8) . .
O135 K1 K3 F113 -46.73(7) . .
F129 K1 K3 F113 -82.83(9) . .
N21 K1 K3 F113 162.48(7) . .
F10 K1 K3 F113 45.31(7) . .
F130 K1 K3 F113 -10.87(8) . .
N1 K1 K3 F113 106.26(7) . .
C127 K1 K3 F113 -47.03(10) . .
K2 K1 K3 F113 -16.26(6) . .
K4 K1 K3 F113 -75.78(6) . .
O15 K1 K3 F108 121.75(7) . .
O35 K1 K3 F108 -38.06(7) . .
O135 K1 K3 F108 40.51(7) . .
F129 K1 K3 F108 4.42(9) . .
N21 K1 K3 F108 -110.28(7) . .
F10 K1 K3 F108 132.56(6) . .
F130 K1 K3 F108 76.38(8) . .
N1 K1 K3 F108 -166.50(6) . .
C127 K1 K3 F108 40.22(9) . .
K2 K1 K3 F108 70.99(5) . .
K4 K1 K3 F108 11.46(5) . .
O15 K1 K3 F30 -151.01(6) . .
O35 K1 K3 F30 49.18(6) . .
O135 K1 K3 F30 127.75(5) . .
F129 K1 K3 F30 91.66(7) . .
N21 K1 K3 F30 -23.04(5) . .
F10 K1 K3 F30 -140.20(5) . .
F130 K1 K3 F30 163.62(6) . .
N1 K1 K3 F30 -79.26(5) . .
C127 K1 K3 F30 127.46(8) . .
K2 K1 K3 F30 158.23(4) . .
K4 K1 K3 F30 98.70(3) . .
O15 K1 K3 F134 -97.98(8) . 2_656
O35 K1 K3 F134 102.21(9) . 2_656
O135 K1 K3 F134 -179.22(8) . 2_656
F129 K1 K3 F134 144.68(9) . 2_656
N21 K1 K3 F134 29.98(8) . 2_656
F10 K1 K3 F134 -87.18(8) . 2_656
F130 K1 K3 F134 -143.36(8) . 2_656
N1 K1 K3 F134 -26.24(8) . 2_656
C127 K1 K3 F134 -179.52(9) . 2_656
K2 K1 K3 F134 -148.75(7) . 2_656
K4 K1 K3 F134 151.73(7) . 2_656
O15 K1 K3 F28 174.07(6) . .
O35 K1 K3 F28 14.26(6) . .
O135 K1 K3 F28 92.83(5) . .
F129 K1 K3 F28 56.73(7) . .
N21 K1 K3 F28 -57.97(6) . .
F10 K1 K3 F28 -175.13(5) . .
F130 K1 K3 F28 128.69(6) . .
N1 K1 K3 F28 -114.19(5) . .
C127 K1 K3 F28 92.53(8) . .
K2 K1 K3 F28 123.30(4) . .
K4 K1 K3 F28 63.78(4) . .
O15 K1 K3 C106 77.46(7) . .
O35 K1 K3 C106 -82.35(7) . .
O135 K1 K3 C106 -3.78(6) . .
F129 K1 K3 C106 -39.88(8) . .
N21 K1 K3 C106 -154.57(6) . .
F10 K1 K3 C106 88.27(6) . .
F130 K1 K3 C106 32.09(7) . .
N1 K1 K3 C106 149.21(6) . .
C127 K1 K3 C106 -4.08(9) . .
K2 K1 K3 C106 26.70(5) . .
K4 K1 K3 C106 -32.83(5) . .
O15 K1 K3 K4 110.29(5) . .
O35 K1 K3 K4 -49.52(5) . .
O135 K1 K3 K4 29.05(3) . .
F129 K1 K3 K4 -7.05(6) . .
N21 K1 K3 K4 -121.74(5) . .
F10 K1 K3 K4 121.10(3) . .
F130 K1 K3 K4 64.92(5) . .
N1 K1 K3 K4 -177.96(4) . .
C127 K1 K3 K4 28.75(7) . .
K2 K1 K3 K4 59.526(13) . .
O135 K2 K4 O115 162.09(6) . .
O15 K2 K4 O115 80.84(6) . .
F13 K2 K4 O115 38.09(7) . .
N121 K2 K4 O115 -129.18(6) . .
F8 K2 K4 O115 128.69(7) . .
N101 K2 K4 O115 -72.16(6) . .
F112 K2 K4 O115 -4.89(5) . .
C6 K2 K4 O115 81.88(6) . .
K1 K2 K4 O115 111.29(5) . .
K3 K2 K4 O115 50.83(5) . .
O115 K2 K4 O135 -162.09(6) . .
O15 K2 K4 O135 -81.26(5) . .
F13 K2 K4 O135 -124.01(7) . .
N121 K2 K4 O135 68.72(6) . .
F8 K2 K4 O135 -33.41(6) . .
N101 K2 K4 O135 125.75(6) . .
F112 K2 K4 O135 -166.99(5) . .
C6 K2 K4 O135 -80.22(6) . .
K1 K2 K4 O135 -50.81(4) . .
K3 K2 K4 O135 -111.26(5) . .
O135 K2 K4 O35 78.98(6) . .
O115 K2 K4 O35 -83.11(6) . .
O15 K2 K4 O35 -2.27(5) . .
F13 K2 K4 O35 -45.02(7) . .
N121 K2 K4 O35 147.71(6) . .
F8 K2 K4 O35 45.58(6) . .
N101 K2 K4 O35 -155.27(6) . .
F112 K2 K4 O35 -88.00(5) . .
C6 K2 K4 O35 -1.23(6) . .
K1 K2 K4 O35 28.18(4) . .
K3 K2 K4 O35 -32.27(4) . .
O135 K2 K4 F34 107.25(10) . .
O115 K2 K4 F34 -54.85(10) . .
O15 K2 K4 F34 25.99(10) . .
F13 K2 K4 F34 -16.76(11) . .
N121 K2 K4 F34 175.97(10) . .
F8 K2 K4 F34 73.84(10) . .
N101 K2 K4 F34 -127.01(10) . .
F112 K2 K4 F34 -59.74(10) . .
C6 K2 K4 F34 27.03(10) . .
K1 K2 K4 F34 56.44(9) . .
K3 K2 K4 F34 -4.01(9) . .
O135 K2 K4 O201 -111.69(6) . 2_646
O115 K2 K4 O201 86.21(6) . 2_646
O15 K2 K4 O201 167.05(5) . 2_646
F13 K2 K4 O201 124.30(7) . 2_646
N121 K2 K4 O201 -42.97(5) . 2_646
F8 K2 K4 O201 -145.10(6) . 2_646
N101 K2 K4 O201 14.06(5) . 2_646
F112 K2 K4 O201 81.32(5) . 2_646
C6 K2 K4 O201 168.09(5) . 2_646
K1 K2 K4 O201 -162.50(4) . 2_646
K3 K2 K4 O201 137.05(4) . 2_646
O135 K2 K4 F134 -48.52(5) . .
O115 K2 K4 F134 149.38(5) . .
O15 K2 K4 F134 -129.78(4) . .
F13 K2 K4 F134 -172.53(6) . .
N121 K2 K4 F134 20.20(5) . .
F8 K2 K4 F134 -81.93(5) . .
N101 K2 K4 F134 77.22(5) . .
F112 K2 K4 F134 144.49(4) . .
C6 K2 K4 F134 -128.74(5) . .
K1 K2 K4 F134 -99.33(3) . .
K3 K2 K4 F134 -159.78(3) . .
O135 K2 K4 F33 36.52(7) . .
O115 K2 K4 F33 -125.57(7) . .
O15 K2 K4 F33 -44.74(7) . .
F13 K2 K4 F33 -87.48(8) . .
N121 K2 K4 F33 105.25(7) . .
F8 K2 K4 F33 3.11(8) . .
N101 K2 K4 F33 162.27(7) . .
F112 K2 K4 F33 -130.46(6) . .
C6 K2 K4 F33 -43.69(7) . .
K1 K2 K4 F33 -14.28(6) . .
K3 K2 K4 F33 -74.74(6) . .
O135 K2 K4 C31 71.31(11) . .
O115 K2 K4 C31 -90.78(11) . .
O15 K2 K4 C31 -9.94(11) . .
F13 K2 K4 C31 -52.69(12) . .
N121 K2 K4 C31 140.04(11) . .
F8 K2 K4 C31 37.91(12) . .
N101 K2 K4 C31 -162.94(11) . .
F112 K2 K4 C31 -95.67(11) . .
C6 K2 K4 C31 -8.90(11) . .
K1 K2 K4 C31 20.51(10) . .
K3 K2 K4 C31 -39.94(10) . .
O135 K2 K4 F109 175.73(5) . .
O115 K2 K4 F109 13.64(5) . .
O15 K2 K4 F109 94.47(4) . .
F13 K2 K4 F109 51.73(7) . .
N121 K2 K4 F109 -115.54(5) . .
F8 K2 K4 F109 142.32(5) . .
N101 K2 K4 F109 -58.52(5) . .
F112 K2 K4 F109 8.75(4) . .
C6 K2 K4 F109 95.52(5) . .
K1 K2 K4 F109 124.93(3) . .
K3 K2 K4 F109 64.47(3) . .
O135 K2 K4 K3 111.26(5) . .
O115 K2 K4 K3 -50.83(5) . .
O15 K2 K4 K3 30.00(3) . .
F13 K2 K4 K3 -12.75(6) . .
N121 K2 K4 K3 179.98(4) . .
F8 K2 K4 K3 77.85(5) . .
N101 K2 K4 K3 -122.99(4) . .
F112 K2 K4 K3 -55.73(3) . .
C6 K2 K4 K3 31.04(4) . .
K1 K2 K4 K3 60.452(14) . .
O135 K2 K4 K1 50.81(4) . .
O115 K2 K4 K1 -111.29(5) . .
O15 K2 K4 K1 -30.45(3) . .
F13 K2 K4 K1 -73.20(6) . .
N121 K2 K4 K1 119.53(4) . .
F8 K2 K4 K1 17.40(5) . .
N101 K2 K4 K1 176.56(4) . .
F112 K2 K4 K1 -116.18(3) . .
C6 K2 K4 K1 -29.41(4) . .
K3 K2 K4 K1 -60.452(14) . .
O35 K3 K4 O115 177.79(7) . .
O15 K3 K4 O115 -85.37(6) . .
O201 K3 K4 O115 -163.80(10) . .
F113 K3 K4 O115 12.53(6) . .
F108 K3 K4 O115 59.77(6) . .
F30 K3 K4 O115 152.10(6) . .
F134 K3 K4 O115 71.35(7) 2_656 .
F28 K3 K4 O115 121.33(6) . .
C106 K3 K4 O115 16.10(7) . .
K1 K3 K4 O115 -128.29(5) . .
O35 K3 K4 O135 -84.02(6) . .
O15 K3 K4 O135 12.82(5) . .
O201 K3 K4 O135 -65.61(9) . .
O115 K3 K4 O135 98.19(6) . .
F113 K3 K4 O135 110.72(5) . .
F108 K3 K4 O135 157.96(5) . .
F30 K3 K4 O135 -109.71(5) . .
F134 K3 K4 O135 169.54(6) 2_656 .
F28 K3 K4 O135 -140.48(5) . .
C106 K3 K4 O135 114.29(6) . .
K1 K3 K4 O135 -30.10(4) . .
O15 K3 K4 O35 96.85(6) . .
O201 K3 K4 O35 18.41(10) . .
O115 K3 K4 O35 -177.79(7) . .
F113 K3 K4 O35 -165.26(7) . .
F108 K3 K4 O35 -118.01(6) . .
F30 K3 K4 O35 -25.69(6) . .
F134 K3 K4 O35 -106.44(7) 2_656 .
F28 K3 K4 O35 -56.46(6) . .
C106 K3 K4 O35 -161.69(7) . .
K1 K3 K4 O35 53.92(5) . .
O35 K3 K4 F34 50.31(7) . .
O15 K3 K4 F34 147.16(6) . .
O201 K3 K4 F34 68.72(10) . .
O115 K3 K4 F34 -127.47(7) . .
F113 K3 K4 F34 -114.95(6) . .
F108 K3 K4 F34 -67.70(6) . .
F30 K3 K4 F34 24.62(6) . .
F134 K3 K4 F34 -56.13(7) 2_656 .
F28 K3 K4 F34 -6.15(6) . .
C106 K3 K4 F34 -111.37(7) . .
K1 K3 K4 F34 104.24(5) . .
O35 K3 K4 O201 163.92(8) . 2_646
O15 K3 K4 O201 -99.24(7) . 2_646
O201 K3 K4 O201 -177.67(4) . 2_646
O115 K3 K4 O201 -13.87(7) . 2_646
F113 K3 K4 O201 -1.34(7) . 2_646
F108 K3 K4 O201 45.90(7) . 2_646
F30 K3 K4 O201 138.23(7) . 2_646
F134 K3 K4 O201 57.48(8) 2_656 2_646
F28 K3 K4 O201 107.46(7) . 2_646
C106 K3 K4 O201 2.23(7) . 2_646
K1 K3 K4 O201 -142.16(6) . 2_646
O35 K3 K4 F134 -92.78(7) . .
O15 K3 K4 F134 4.07(6) . .
O201 K3 K4 F134 -74.37(10) . .
O115 K3 K4 F134 89.43(7) . .
F113 K3 K4 F134 101.96(7) . .
F108 K3 K4 F134 149.21(6) . .
F30 K3 K4 F134 -118.47(6) . .
F134 K3 K4 F134 160.78(3) 2_656 .
F28 K3 K4 F134 -149.24(7) . .
C106 K3 K4 F134 105.53(7) . .
K1 K3 K4 F134 -38.85(5) . .
O35 K3 K4 F33 10.17(6) . .
O15 K3 K4 F33 107.01(5) . .
O201 K3 K4 F33 28.58(10) . .
O115 K3 K4 F33 -167.62(6) . .
F113 K3 K4 F33 -155.09(6) . .
F108 K3 K4 F33 -107.85(5) . .
F30 K3 K4 F33 -15.52(5) . .
F134 K3 K4 F33 -96.27(6) 2_656 .
F28 K3 K4 F33 -46.29(6) . .
C106 K3 K4 F33 -151.52(6) . .
K1 K3 K4 F33 64.09(4) . .
O35 K3 K4 C31 26.26(8) . .
O15 K3 K4 C31 123.10(8) . .
O201 K3 K4 C31 44.67(11) . .
O115 K3 K4 C31 -151.53(8) . .
F113 K3 K4 C31 -139.00(8) . .
F108 K3 K4 C31 -91.76(8) . .
F30 K3 K4 C31 0.57(7) . .
F134 K3 K4 C31 -80.18(8) 2_656 .
F28 K3 K4 C31 -30.20(8) . .
C106 K3 K4 C31 -135.43(8) . .
K1 K3 K4 C31 80.18(7) . .
O35 K3 K4 F109 121.90(6) . .
O15 K3 K4 F109 -141.25(5) . .
O201 K3 K4 F109 140.31(9) . .
O115 K3 K4 F109 -55.89(6) . .
F113 K3 K4 F109 -43.36(5) . .
F108 K3 K4 F109 3.89(5) . .
F30 K3 K4 F109 96.21(5) . .
F134 K3 K4 F109 15.46(6) 2_656 .
F28 K3 K4 F109 65.44(5) . .
C106 K3 K4 F109 -39.79(6) . .
K1 K3 K4 F109 175.82(3) . .
O35 K3 K4 K2 -127.60(5) . .
O15 K3 K4 K2 -30.76(3) . .
O201 K3 K4 K2 -109.19(9) . .
O115 K3 K4 K2 54.61(5) . .
F113 K3 K4 K2 67.14(4) . .
F108 K3 K4 K2 114.38(4) . .
F30 K3 K4 K2 -153.29(4) . .
F134 K3 K4 K2 125.96(5) 2_656 .
F28 K3 K4 K2 175.94(4) . .
C106 K3 K4 K2 70.71(5) . .
K1 K3 K4 K2 -73.678(15) . .
O35 K3 K4 K1 -53.92(5) . .
O15 K3 K4 K1 42.92(3) . .
O201 K3 K4 K1 -35.51(9) . .
O115 K3 K4 K1 128.29(5) . .
F113 K3 K4 K1 140.81(4) . .
F108 K3 K4 K1 -171.94(4) . .
F30 K3 K4 K1 -79.62(4) . .
F134 K3 K4 K1 -160.37(5) 2_656 .
F28 K3 K4 K1 -110.38(4) . .
C106 K3 K4 K1 144.39(5) . .
O15 K1 K4 O115 -11.24(5) . .
O35 K1 K4 O115 90.05(7) . .
O135 K1 K4 O115 -99.82(6) . .
F129 K1 K4 O115 -150.48(5) . .
N21 K1 K4 O115 104.73(6) . .
F10 K1 K4 O115 -55.08(5) . .
F130 K1 K4 O115 -111.69(5) . .
N1 K1 K4 O115 36.48(7) . .
C127 K1 K4 O115 -127.18(6) . .
K3 K1 K4 O115 33.61(4) . .
K2 K1 K4 O115 -43.70(4) . .
O15 K1 K4 O135 88.59(6) . .
O35 K1 K4 O135 -170.13(8) . .
F129 K1 K4 O135 -50.66(6) . .
N21 K1 K4 O135 -155.45(7) . .
F10 K1 K4 O135 44.75(6) . .
F130 K1 K4 O135 -11.87(5) . .
N1 K1 K4 O135 136.30(7) . .
C127 K1 K4 O135 -27.36(6) . .
K3 K1 K4 O135 133.43(5) . .
K2 K1 K4 O135 56.12(5) . .
O15 K1 K4 O35 -101.29(7) . .
O135 K1 K4 O35 170.13(8) . .
F129 K1 K4 O35 119.46(7) . .
N21 K1 K4 O35 14.68(7) . .
F10 K1 K4 O35 -145.13(7) . .
F130 K1 K4 O35 158.26(7) . .
N1 K1 K4 O35 -53.57(8) . .
C127 K1 K4 O35 142.77(7) . .
K3 K1 K4 O35 -56.45(6) . .
K2 K1 K4 O35 -133.75(6) . .
O15 K1 K4 F34 -121.75(6) . .
O35 K1 K4 F34 -20.47(7) . .
O135 K1 K4 F34 149.66(7) . .
F129 K1 K4 F34 99.00(6) . .
N21 K1 K4 F34 -5.79(7) . .
F10 K1 K4 F34 -165.59(6) . .
F130 K1 K4 F34 137.79(5) . .
N1 K1 K4 F34 -74.04(7) . .
C127 K1 K4 F34 122.30(6) . .
K3 K1 K4 F34 -76.91(5) . .
K2 K1 K4 F34 -154.22(5) . .
O15 K1 K4 O201 69.89(9) . 2_646
O35 K1 K4 O201 171.18(10) . 2_646
O135 K1 K4 O201 -18.69(9) . 2_646
F129 K1 K4 O201 -69.35(9) . 2_646
N21 K1 K4 O201 -174.14(9) . 2_646
F10 K1 K4 O201 26.05(9) . 2_646
F130 K1 K4 O201 -30.56(9) . 2_646
N1 K1 K4 O201 117.61(9) . 2_646
C127 K1 K4 O201 -46.05(9) . 2_646
K3 K1 K4 O201 114.74(8) . 2_646
K2 K1 K4 O201 37.43(8) . 2_646
O15 K1 K4 F134 112.86(5) . .
O35 K1 K4 F134 -145.85(7) . .
O135 K1 K4 F134 24.28(5) . .
F129 K1 K4 F134 -26.38(4) . .
N21 K1 K4 F134 -131.17(5) . .
F10 K1 K4 F134 69.03(5) . .
F130 K1 K4 F134 12.41(4) . .
N1 K1 K4 F134 160.58(6) . .
C127 K1 K4 F134 -3.08(5) . .
K3 K1 K4 F134 157.71(3) . .
K2 K1 K4 F134 80.40(3) . .
O15 K1 K4 F33 -157.68(5) . .
O35 K1 K4 F33 -56.39(7) . .
O135 K1 K4 F33 113.73(6) . .
F129 K1 K4 F33 63.07(5) . .
N21 K1 K4 F33 -41.72(6) . .
F10 K1 K4 F33 158.48(5) . .
F130 K1 K4 F33 101.86(5) . .
N1 K1 K4 F33 -109.97(7) . .
C127 K1 K4 F33 86.38(6) . .
K3 K1 K4 F33 -112.84(4) . .
K2 K1 K4 F33 169.86(4) . .
O15 K1 K4 C31 -133.42(8) . .
O35 K1 K4 C31 -32.14(9) . .
O135 K1 K4 C31 137.99(8) . .
F129 K1 K4 C31 87.33(8) . .
N21 K1 K4 C31 -17.46(8) . .
F10 K1 K4 C31 -177.26(8) . .
F130 K1 K4 C31 126.12(7) . .
N1 K1 K4 C31 -85.71(9) . .
C127 K1 K4 C31 110.64(8) . .
K3 K1 K4 C31 -88.58(7) . .
K2 K1 K4 C31 -165.88(7) . .
O15 K1 K4 F109 -49.70(5) . .
O35 K1 K4 F109 51.58(7) . .
O135 K1 K4 F109 -138.29(6) . .
F129 K1 K4 F109 171.05(5) . .
N21 K1 K4 F109 66.26(6) . .
F10 K1 K4 F109 -93.54(5) . .
F130 K1 K4 F109 -150.16(5) . .
N1 K1 K4 F109 -1.99(7) . .
C127 K1 K4 F109 -165.65(6) . .
K3 K1 K4 F109 -4.86(4) . .
K2 K1 K4 F109 -82.17(4) . .
O15 K1 K4 K2 32.46(4) . .
O35 K1 K4 K2 133.75(6) . .
O135 K1 K4 K2 -56.13(5) . .
F129 K1 K4 K2 -106.79(4) . .
N21 K1 K4 K2 148.43(5) . .
F10 K1 K4 K2 -11.38(4) . .
F130 K1 K4 K2 -67.99(3) . .
N1 K1 K4 K2 80.18(6) . .
C127 K1 K4 K2 -83.48(5) . .
K3 K1 K4 K2 77.304(16) . .
O15 K1 K4 K3 -44.84(4) . .
O35 K1 K4 K3 56.45(6) . .
O135 K1 K4 K3 -133.43(5) . .
F129 K1 K4 K3 175.91(4) . .
N21 K1 K4 K3 71.12(5) . .
F10 K1 K4 K3 -88.68(4) . .
F130 K1 K4 K3 -145.30(3) . .
N1 K1 K4 K3 2.87(5) . .
C127 K1 K4 K3 -160.78(5) . .
K2 K1 K4 K3 -77.304(16) . .
O15 K1 N1 C3 -50.94(14) . .
O35 K1 N1 C3 -139.01(14) . .
O135 K1 N1 C3 -33.47(19) . .
F129 K1 N1 C3 86.13(16) . .
N21 K1 N1 C3 161.29(16) . .
F10 K1 N1 C3 10.80(14) . .
F130 K1 N1 C3 38.62(15) . .
C127 K1 N1 C3 49.22(18) . .
K3 K1 N1 C3 -102.04(14) . .
K2 K1 N1 C3 -47.90(15) . .
K4 K1 N1 C3 -104.68(14) . .
O15 K1 N1 C2 -170.88(14) . .
O35 K1 N1 C2 101.06(13) . .
O135 K1 N1 C2 -153.41(13) . .
F129 K1 N1 C2 -33.81(16) . .
N21 K1 N1 C2 41.36(13) . .
F10 K1 N1 C2 -109.14(14) . .
F130 K1 N1 C2 -81.32(14) . .
C127 K1 N1 C2 -70.72(16) . .
K3 K1 N1 C2 138.03(13) . .
K2 K1 N1 C2 -167.84(12) . .
K4 K1 N1 C2 135.38(12) . .
C3 N1 C2 C22 -176.6(2) . .
K1 N1 C2 C22 -70.95(19) . .
C2 N1 C3 C4 -2.2(3) . .
K1 N1 C3 C4 -104.1(2) . .
C2 N1 C3 C5 -179.64(19) . .
K1 N1 C3 C5 78.42(19) . .
N1 C3 C5 C6 -84.5(3) . .
C4 C3 C5 C6 97.9(3) . .
C3 C5 C6 O15 61.8(3) . .
C3 C5 C6 C7 -61.0(3) . .
C3 C5 C6 C11 -177.97(19) . .
C3 C5 C6 K2 73.2(5) . .
O135 K2 C6 O15 -51.78(14) . .
O115 K2 C6 O15 46.26(14) . .
F13 K2 C6 O15 139.70(16) . .
N121 K2 C6 O15 -126.74(14) . .
F8 K2 C6 O15 -135.43(16) . .
N101 K2 C6 O15 106.84(16) . .
F112 K2 C6 O15 95.59(13) . .
K4 K2 C6 O15 -2.90(14) . .
K1 K2 C6 O15 -34.64(12) . .
K3 K2 C6 O15 29.22(12) . .
O135 K2 C6 C7 71.35(13) . .
O115 K2 C6 C7 169.39(13) . .
O15 K2 C6 C7 123.1(2) . .
F13 K2 C6 C7 -97.17(14) . .
N121 K2 C6 C7 -3.60(17) . .
F8 K2 C6 C7 -12.30(12) . .
N101 K2 C6 C7 -130.03(14) . .
F112 K2 C6 C7 -141.28(13) . .
K4 K2 C6 C7 120.23(12) . .
K1 K2 C6 C7 88.49(13) . .
K3 K2 C6 C7 152.35(14) . .
O135 K2 C6 C11 -178.47(12) . .
O115 K2 C6 C11 -80.42(13) . .
O15 K2 C6 C11 -126.7(2) . .
F13 K2 C6 C11 13.02(11) . .
N121 K2 C6 C11 106.58(14) . .
F8 K2 C6 C11 97.89(14) . .
N101 K2 C6 C11 -19.85(19) . .
F112 K2 C6 C11 -31.09(12) . .
K4 K2 C6 C11 -129.59(12) . .
K1 K2 C6 C11 -161.33(14) . .
K3 K2 C6 C11 -97.47(13) . .
O135 K2 C6 C5 -65.9(5) . .
O115 K2 C6 C5 32.1(5) . .
O15 K2 C6 C5 -14.1(4) . .
F13 K2 C6 C5 125.6(5) . .
N121 K2 C6 C5 -140.9(4) . .
F8 K2 C6 C5 -149.6(5) . .
N101 K2 C6 C5 92.7(5) . .
F112 K2 C6 C5 81.5(5) . .
K4 K2 C6 C5 -17.0(5) . .
K1 K2 C6 C5 -48.8(4) . .
K3 K2 C6 C5 15.1(4) . .
O15 C6 C7 F9 -176.83(19) . .
C11 C6 C7 F9 63.8(3) . .
C5 C6 C7 F9 -50.7(3) . .
K2 C6 C7 F9 142.8(2) . .
O15 C6 C7 F8 60.3(3) . .
C11 C6 C7 F8 -59.1(3) . .
C5 C6 C7 F8 -173.56(19) . .
K2 C6 C7 F8 19.94(18) . .
O15 C6 C7 F10 -57.3(2) . .
C11 C6 C7 F10 -176.66(19) . .
C5 C6 C7 F10 68.8(2) . .
K2 C6 C7 F10 -97.64(17) . .
F9 C7 F8 K2 -154.45(13) . .
F10 C7 F8 K2 93.74(17) . .
C6 C7 F8 K2 -26.7(2) . .
O135 K2 F8 C7 -85.33(16) . .
O115 K2 F8 C7 18.19(19) . .
O15 K2 F8 C7 -1.57(15) . .
F13 K2 F8 C7 71.95(15) . .
N121 K2 F8 C7 -159.14(16) . .
N101 K2 F8 C7 154.07(15) . .
F112 K2 F8 C7 70.25(16) . .
C6 K2 F8 C7 15.41(15) . .
K4 K2 F8 C7 -60.75(17) . .
K1 K2 F8 C7 -44.38(15) . .
K3 K2 F8 C7 1.91(16) . .
F9 C7 F10 K1 163.34(13) . .
F8 C7 F10 K1 -84.42(17) . .
C6 C7 F10 K1 38.0(2) . .
O15 K1 F10 C7 -11.81(14) . .
O35 K1 F10 C7 -7.34(19) . .
O135 K1 F10 C7 72.44(14) . .
F129 K1 F10 C7 131.15(14) . .
N21 K1 F10 C7 -115.22(15) . .
F130 K1 F10 C7 120.98(15) . .
N1 K1 F10 C7 -87.69(14) . .
C127 K1 F10 C7 115.61(15) . .
K3 K1 F10 C7 -21.55(15) . .
K2 K1 F10 C7 34.90(14) . .
K4 K1 F10 C7 44.41(15) . .
O15 C6 C11 F12 58.9(2) . .
C7 C6 C11 F12 177.91(19) . .
C5 C6 C11 F12 -64.6(2) . .
K2 C6 C11 F12 97.38(16) . .
O15 C6 C11 F14 -179.99(19) . .
C7 C6 C11 F14 -61.0(3) . .
C5 C6 C11 F14 56.6(3) . .
K2 C6 C11 F14 -141.49(19) . .
O15 C6 C11 F13 -58.6(2) . .
C7 C6 C11 F13 60.4(3) . .
C5 C6 C11 F13 177.93(19) . .
K2 C6 C11 F13 -20.11(17) . .
F12 C11 F13 K2 -91.57(17) . .
F14 C11 F13 K2 154.63(13) . .
C6 C11 F13 K2 28.5(2) . .
O135 K2 F13 C11 -34.87(19) . .
O115 K2 F13 C11 77.95(16) . .
O15 K2 F13 C11 -1.20(15) . .
N121 K2 F13 C11 -146.07(15) . .
F8 K2 F13 C11 -72.74(16) . .
N101 K2 F13 C11 147.91(15) . .
F112 K2 F13 C11 105.29(17) . .
C6 K2 F13 C11 -16.64(15) . .
K4 K2 F13 C11 49.86(18) . .
K1 K2 F13 C11 -11.79(16) . .
K3 K2 F13 C11 38.38(15) . .
C7 C6 O15 K1 52.6(2) . .
C11 C6 O15 K1 171.59(13) . .
C5 C6 O15 K1 -70.7(2) . .
K2 C6 O15 K1 114.25(16) . .
C7 C6 O15 K3 178.19(14) . .
C11 C6 O15 K3 -62.8(2) . .
C5 C6 O15 K3 54.9(3) . .
K2 C6 O15 K3 -120.14(19) . .
C7 C6 O15 K2 -61.67(19) . .
C11 C6 O15 K2 57.34(19) . .
C5 C6 O15 K2 175.02(14) . .
O35 K1 O15 C6 158.67(16) . .
O135 K1 O15 C6 -117.67(17) . .
F129 K1 O15 C6 -85.70(18) . .
N21 K1 O15 C6 83.40(17) . .
F10 K1 O15 C6 -23.53(15) . .
F130 K1 O15 C6 -63.05(17) . .
N1 K1 O15 C6 53.90(16) . .
C127 K1 O15 C6 -83.21(17) . .
K3 K1 O15 C6 143.81(18) . .
K2 K1 O15 C6 -122.02(18) . .
K4 K1 O15 C6 -159.65(16) . .
O35 K1 O15 K3 14.86(5) . .
O135 K1 O15 K3 98.51(5) . .
F129 K1 O15 K3 130.49(6) . .
N21 K1 O15 K3 -60.42(6) . .
F10 K1 O15 K3 -167.35(6) . .
F130 K1 O15 K3 153.13(4) . .
N1 K1 O15 K3 -89.91(5) . .
C127 K1 O15 K3 132.98(6) . .
K2 K1 O15 K3 94.17(5) . .
K4 K1 O15 K3 56.53(3) . .
O35 K1 O15 K2 -79.31(5) . .
O135 K1 O15 K2 4.35(5) . .
F129 K1 O15 K2 36.32(8) . .
N21 K1 O15 K2 -154.58(6) . .
F10 K1 O15 K2 98.49(6) . .
F130 K1 O15 K2 58.97(5) . .
N1 K1 O15 K2 175.92(6) . .
C127 K1 O15 K2 38.81(7) . .
K3 K1 O15 K2 -94.17(5) . .
K4 K1 O15 K2 -37.63(3) . .
O35 K3 O15 C6 -154.26(18) . .
O201 K3 O15 C6 -46.24(19) . .
O115 K3 O15 C6 120.19(19) . .
F113 K3 O15 C6 61.82(19) . .
F108 K3 O15 C6 104.05(19) . .
F30 K3 O15 C6 -104.80(18) . .
F134 K3 O15 C6 2.8(2) 2_656 .
F28 K3 O15 C6 -149.86(17) . .
C106 K3 O15 C6 105.03(19) . .
K1 K3 O15 C6 -139.7(2) . .
K4 K3 O15 C6 162.71(18) . .
O35 K3 O15 K1 -14.60(5) . .
O201 K3 O15 K1 93.41(5) . .
O115 K3 O15 K1 -100.16(5) . .
F113 K3 O15 K1 -158.53(4) . .
F108 K3 O15 K1 -116.29(7) . .
F30 K3 O15 K1 34.86(6) . .
F134 K3 O15 K1 142.43(5) 2_656 .
F28 K3 O15 K1 -10.20(10) . .
C106 K3 O15 K1 -115.31(5) . .
K4 K3 O15 K1 -57.64(3) . .
O35 K3 O15 K2 79.30(5) . .
O201 K3 O15 K2 -172.69(5) . .
O115 K3 O15 K2 -6.26(5) . .
F113 K3 O15 K2 -64.62(5) . .
F108 K3 O15 K2 -22.39(9) . .
F30 K3 O15 K2 128.76(5) . .
F134 K3 O15 K2 -123.66(5) 2_656 .
F28 K3 O15 K2 83.70(9) . .
C106 K3 O15 K2 -21.41(6) . .
K1 K3 O15 K2 93.90(5) . .
K4 K3 O15 K2 36.27(3) . .
O135 K2 O15 C6 128.91(14) . .
O115 K2 O15 C6 -134.50(14) . .
F13 K2 O15 C6 -30.64(13) . .
N121 K2 O15 C6 82.46(17) . .
F8 K2 O15 C6 33.80(13) . .
N101 K2 O15 C6 -114.49(15) . .
F112 K2 O15 C6 -82.15(13) . .
K4 K2 O15 C6 177.35(13) . .
K1 K2 O15 C6 133.50(15) . .
K3 K2 O15 C6 -141.12(15) . .
O135 K2 O15 K1 -4.59(5) . .
O115 K2 O15 K1 92.00(5) . .
F13 K2 O15 K1 -164.14(6) . .
N121 K2 O15 K1 -51.04(12) . .
F8 K2 O15 K1 -99.70(6) . .
N101 K2 O15 K1 112.00(10) . .
F112 K2 O15 K1 144.34(5) . .
C6 K2 O15 K1 -133.50(15) . .
K4 K2 O15 K1 43.85(4) . .
K3 K2 O15 K1 85.38(5) . .
O135 K2 O15 K3 -89.97(5) . .
O115 K2 O15 K3 6.62(5) . .
F13 K2 O15 K3 110.48(6) . .
N121 K2 O15 K3 -136.41(9) . .
F8 K2 O15 K3 174.92(7) . .
N101 K2 O15 K3 26.63(12) . .
F112 K2 O15 K3 58.97(5) . .
C6 K2 O15 K3 141.12(15) . .
K4 K2 O15 K3 -41.52(4) . .
K1 K2 O15 K3 -85.38(5) . .
O15 K1 N21 C23 114.33(19) . .
O35 K1 N21 C23 26.61(18) . .
O135 K1 N21 C23 -18.3(3) . .
F129 K1 N21 C23 -73.31(19) . .
F10 K1 N21 C23 177.57(18) . .
F130 K1 N21 C23 -111.96(19) . .
N1 K1 N21 C23 147.0(2) . .
C127 K1 N21 C23 -81.3(2) . .
K3 K1 N21 C23 73.57(19) . .
K2 K1 N21 C23 75.9(2) . .
K4 K1 N21 C23 16.4(2) . .
O15 K1 N21 C22 -49.03(19) . .
O35 K1 N21 C22 -136.75(18) . .
O135 K1 N21 C22 178.35(15) . .
F129 K1 N21 C22 123.33(17) . .
F10 K1 N21 C22 14.22(19) . .
F130 K1 N21 C22 84.69(18) . .
N1 K1 N21 C22 -16.41(16) . .
C127 K1 N21 C22 115.32(17) . .
K3 K1 N21 C22 -89.79(17) . .
K2 K1 N21 C22 -87.4(2) . .
K4 K1 N21 C22 -146.97(16) . .
C23 N21 C22 C2 -175.7(2) . .
K1 N21 C22 C2 -12.3(3) . .
N1 C2 C22 N21 64.7(3) . .
C22 N21 C23 C25 -179.7(2) . .
K1 N21 C23 C25 15.9(3) . .
C22 N21 C23 C24 -1.7(4) . .
K1 N21 C23 C24 -166.1(2) . .
N21 C23 C25 C26 -81.8(3) . .
C24 C23 C25 C26 100.0(3) . .
C23 C25 C26 O35 71.7(3) . .
C23 C25 C26 C27 -51.4(3) . .
C23 C25 C26 C31 -167.5(2) . .
O35 C26 C27 F29 -179.4(2) . .
C31 C26 C27 F29 61.8(3) . .
C25 C26 C27 F29 -52.8(3) . .
O35 C26 C27 F30 -57.4(3) . .
C31 C26 C27 F30 -176.2(2) . .
C25 C26 C27 F30 69.2(3) . .
O35 C26 C27 F28 58.2(3) . .
C31 C26 C27 F28 -60.5(3) . .
C25 C26 C27 F28 -175.2(2) . .
F29 C27 F28 K3 161.2(2) . .
F30 C27 F28 K3 48.84(18) . .
C26 C27 F28 K3 -70.7(2) . .
O35 K3 F28 C27 48.44(16) . .
O15 K3 F28 C27 42.96(19) . .
O201 K3 F28 C27 -57.23(16) . .
O115 K3 F28 C27 129.20(16) . .
F113 K3 F28 C27 -170.90(16) . .
F108 K3 F28 C27 176.48(17) . .
F30 K3 F28 C27 -30.80(15) . .
F134 K3 F28 C27 -116.54(16) 2_656 .
C106 K3 F28 C27 149.56(16) . .
K1 K3 F28 C27 35.51(16) . .
K4 K3 F28 C27 93.89(16) . .
F29 C27 F30 K3 -167.5(2) . .
F28 C27 F30 K3 -55.9(2) . .
C26 C27 F30 K3 65.0(2) . .
O35 K3 F30 C27 -40.58(17) . .
O15 K3 F30 C27 -107.06(17) . .
O201 K3 F30 C27 -177.23(18) . .
O115 K3 F30 C27 5.07(19) . .
F113 K3 F30 C27 92.45(18) . .
F108 K3 F30 C27 54.81(17) . .
F134 K3 F30 C27 119.65(17) 2_656 .
F28 K3 F30 C27 31.76(16) . .
C106 K3 F30 C27 32.24(19) . .
K1 K3 F30 C27 -82.41(17) . .
K4 K3 F30 C27 -19.51(17) . .
O35 C26 C31 F33 62.1(3) . .
C27 C26 C31 F33 -179.6(3) . .
C25 C26 C31 F33 -62.2(3) . .
O35 C26 C31 F32 -175.1(3) . .
C27 C26 C31 F32 -56.8(4) . .
C25 C26 C31 F32 60.6(4) . .
O35 C26 C31 F34 -54.2(3) . .
C27 C26 C31 F34 64.1(3) . .
C25 C26 C31 F34 -178.5(2) . .
O35 C26 C31 K4 -2.9(2) . .
C27 C26 C31 K4 115.4(2) . .
C25 C26 C31 K4 -127.21(18) . .
O115 K4 C31 F33 -159.59(13) . .
O135 K4 C31 F33 -52.88(16) . .
O35 K4 C31 F33 -111.76(19) . .
F34 K4 C31 F33 127.2(3) . .
O201 K4 C31 F33 83.06(18) 2_646 .
F134 K4 C31 F33 7.95(17) . .
F109 K4 C31 F33 152.08(15) . .
K2 K4 C31 F33 -100.85(15) . .
K3 K4 C31 F33 -136.78(16) . .
K1 K4 C31 F33 -82.21(15) . .
O115 K4 C31 F32 116.3(6) . .
O135 K4 C31 F32 -137.0(6) . .
O35 K4 C31 F32 164.1(7) . .
F34 K4 C31 F32 43.1(6) . .
O201 K4 C31 F32 -1.1(7) 2_646 .
F134 K4 C31 F32 -76.2(7) . .
F33 K4 C31 F32 -84.1(6) . .
F109 K4 C31 F32 68.0(6) . .
K2 K4 C31 F32 175.0(6) . .
K3 K4 C31 F32 139.1(6) . .
K1 K4 C31 F32 -166.3(7) . .
O115 K4 C31 F34 73.21(17) . .
O135 K4 C31 F34 179.92(15) . .
O35 K4 C31 F34 121.0(2) . .
O201 K4 C31 F34 -44.1(2) 2_646 .
F134 K4 C31 F34 -119.25(16) . .
F33 K4 C31 F34 -127.2(3) . .
F109 K4 C31 F34 24.88(17) . .
K2 K4 C31 F34 131.95(13) . .
K3 K4 C31 F34 96.01(16) . .
K1 K4 C31 F34 150.59(17) . .
O115 K4 C31 C26 -45.9(2) . .
O135 K4 C31 C26 60.8(2) . .
O35 K4 C31 C26 1.94(14) . .
F34 K4 C31 C26 -119.1(3) . .
O201 K4 C31 C26 -163.24(15) 2_646 .
F134 K4 C31 C26 121.65(17) . .
F33 K4 C31 C26 113.7(3) . .
F109 K4 C31 C26 -94.22(18) . .
K2 K4 C31 C26 12.8(2) . .
K3 K4 C31 C26 -23.09(18) . .
K1 K4 C31 C26 31.49(17) . .
F32 C31 F33 K4 155.2(2) . .
F34 C31 F33 K4 43.15(18) . .
C26 C31 F33 K4 -77.3(2) . .
O115 K4 F33 C31 29.10(19) . .
O135 K4 F33 C31 131.09(16) . .
O35 K4 F33 C31 51.32(16) . .
F34 K4 F33 C31 -28.78(15) . .
O201 K4 F33 C31 -114.07(16) 2_646 .
F134 K4 F33 C31 -172.76(16) . .
F109 K4 F33 C31 -30.59(17) . .
K2 K4 F33 C31 104.92(16) . .
K3 K4 F33 C31 43.16(16) . .
K1 K4 F33 C31 91.79(16) . .
F33 C31 F34 K4 -49.9(2) . .
F32 C31 F34 K4 -163.5(2) . .
C26 C31 F34 K4 69.8(2) . .
O115 K4 F34 C31 -117.59(17) . .
O135 K4 F34 C31 -0.10(19) . .
O35 K4 F34 C31 -44.16(16) . .
O201 K4 F34 C31 144.99(16) 2_646 .
F134 K4 F34 C31 73.29(17) . .
F33 K4 F34 C31 28.20(16) . .
F109 K4 F34 C31 -153.57(17) . .
K2 K4 F34 C31 -77.3(2) . .
K3 K4 F34 C31 -80.90(17) . .
K1 K4 F34 C31 -28.88(17) . .
C27 C26 O35 K1 123.9(2) . .
C31 C26 O35 K1 -118.3(2) . .
C25 C26 O35 K1 0.3(3) . .
C27 C26 O35 K3 9.8(3) . .
C31 C26 O35 K3 127.5(2) . .
C25 C26 O35 K3 -113.8(2) . .
C27 C26 O35 K4 -113.69(19) . .
C31 C26 O35 K4 4.1(3) . .
C25 C26 O35 K4 122.74(18) . .
O15 K1 O35 C26 -149.25(17) . .
O135 K1 O35 C26 125.41(17) . .
F129 K1 O35 C26 69.40(17) . .
N21 K1 O35 C26 -34.36(17) . .
F10 K1 O35 C26 -152.97(16) . .
F130 K1 O35 C26 100.24(17) . .
N1 K1 O35 C26 -82.74(17) . .
C127 K1 O35 C26 91.63(17) . .
K3 K1 O35 C26 -134.20(18) . .
K2 K1 O35 C26 167.20(17) . .
K4 K1 O35 C26 132.01(19) . .
O15 K1 O35 K3 -15.04(5) . .
O135 K1 O35 K3 -100.39(5) . .
F129 K1 O35 K3 -156.39(4) . .
N21 K1 O35 K3 99.84(6) . .
F10 K1 O35 K3 -18.76(11) . .
F130 K1 O35 K3 -125.56(6) . .
N1 K1 O35 K3 51.46(5) . .
C127 K1 O35 K3 -134.16(6) . .
K2 K1 O35 K3 -58.60(3) . .
K4 K1 O35 K3 -93.78(6) . .
O15 K1 O35 K4 78.74(6) . .
O135 K1 O35 K4 -6.61(5) . .
F129 K1 O35 K4 -62.61(6) . .
N21 K1 O35 K4 -166.37(7) . .
F10 K1 O35 K4 75.02(11) . .
F130 K1 O35 K4 -31.77(9) . .
N1 K1 O35 K4 145.24(5) . .
C127 K1 O35 K4 -40.38(7) . .
K3 K1 O35 K4 93.78(6) . .
K2 K1 O35 K4 35.19(4) . .
O15 K3 O35 C26 145.05(19) . .
O201 K3 O35 C26 56.4(2) . .
O115 K3 O35 C26 -131.53(19) . .
F113 K3 O35 C26 -108.7(2) . .
F108 K3 O35 C26 -74.32(19) . .
F30 K3 O35 C26 15.54(18) . .
F134 K3 O35 C26 -11.4(2) 2_656 .
F28 K3 O35 C26 -31.79(18) . .
C106 K3 O35 C26 -117.16(19) . .
K1 K3 O35 C26 130.6(2) . .
K4 K3 O35 C26 -133.0(2) . .
O15 K3 O35 K1 14.47(5) . .
O201 K3 O35 K1 -74.16(6) . .
O115 K3 O35 K1 97.90(5) . .
F113 K3 O35 K1 120.69(8) . .
F108 K3 O35 K1 155.10(4) . .
F30 K3 O35 K1 -115.04(6) . .
F134 K3 O35 K1 -142.00(5) 2_656 .
F28 K3 O35 K1 -162.37(7) . .
C106 K3 O35 K1 112.26(5) . .
K4 K3 O35 K1 96.40(5) . .
O15 K3 O35 K4 -81.93(5) . .
O201 K3 O35 K4 -170.56(5) . .
O115 K3 O35 K4 1.49(5) . .
F113 K3 O35 K4 24.28(11) . .
F108 K3 O35 K4 58.70(5) . .
F30 K3 O35 K4 148.56(7) . .
F134 K3 O35 K4 121.60(5) 2_656 .
F28 K3 O35 K4 101.23(7) . .
C106 K3 O35 K4 15.86(6) . .
K1 K3 O35 K4 -96.40(5) . .
O115 K4 O35 C26 137.52(19) . .
O135 K4 O35 C26 -128.32(18) . .
F34 K4 O35 C26 21.28(18) . .
O201 K4 O35 C26 65.8(3) 2_646 .
F134 K4 O35 C26 -90.29(18) . .
F33 K4 O35 C26 -28.89(18) . .
C31 K4 O35 C26 -2.53(19) . .
F109 K4 O35 C26 84.87(18) . .
K2 K4 O35 C26 -175.15(18) . .
K3 K4 O35 C26 139.1(2) . .
K1 K4 O35 C26 -135.1(2) . .
O115 K4 O35 K1 -87.33(6) . .
O135 K4 O35 K1 6.83(5) . .
F34 K4 O35 K1 156.42(8) . .
O201 K4 O35 K1 -159.0(2) 2_646 .
F134 K4 O35 K1 44.86(8) . .
F33 K4 O35 K1 106.26(7) . .
C31 K4 O35 K1 132.62(12) . .
F109 K4 O35 K1 -139.98(5) . .
K2 K4 O35 K1 -40.00(5) . .
K3 K4 O35 K1 -85.77(5) . .
O115 K4 O35 K3 -1.56(5) . .
O135 K4 O35 K3 92.60(5) . .
F34 K4 O35 K3 -117.80(8) . .
O201 K4 O35 K3 -73.3(3) 2_646 .
F134 K4 O35 K3 130.63(5) . .
F33 K4 O35 K3 -167.97(8) . .
C31 K4 O35 K3 -141.61(12) . .
F109 K4 O35 K3 -54.21(5) . .
K2 K4 O35 K3 45.77(4) . .
K1 K4 O35 K3 85.77(5) . .
O135 K2 N101 C103 141.93(15) . .
O115 K2 N101 C103 51.68(15) . .
O15 K2 N101 C103 30.1(2) . .
F13 K2 N101 C103 -39.89(16) . .
N121 K2 N101 C103 -159.89(17) . .
F8 K2 N101 C103 -101.60(16) . .
F112 K2 N101 C103 -4.25(14) . .
C6 K2 N101 C103 -16.1(2) . .
K4 K2 N101 C103 102.30(15) . .
K1 K2 N101 C103 107.25(15) . .
K3 K2 N101 C103 48.94(15) . .
O135 K2 N101 C102 -100.05(13) . .
O115 K2 N101 C102 169.70(14) . .
O15 K2 N101 C102 148.10(13) . .
F13 K2 N101 C102 78.14(14) . .
N121 K2 N101 C102 -41.86(13) . .
F8 K2 N101 C102 16.42(17) . .
F112 K2 N101 C102 113.77(14) . .
C6 K2 N101 C102 101.97(17) . .
K4 K2 N101 C102 -139.68(13) . .
K1 K2 N101 C102 -134.72(12) . .
K3 K2 N101 C102 166.97(12) . .
C103 N101 C102 C122 170.0(2) . .
K2 N101 C102 C122 74.39(19) . .
C102 N101 C103 C105 176.6(2) . .
K2 N101 C103 C105 -88.38(19) . .
C102 N101 C103 C104 0.6(3) . .
K2 N101 C103 C104 95.6(2) . .
N101 C103 C105 C106 93.0(3) . .
C104 C103 C105 C106 -90.7(3) . .
C103 C105 C106 O115 -52.7(3) . .
C103 C105 C106 C107 -173.5(2) . .
C103 C105 C106 C111 69.6(3) . .
C103 C105 C106 K3 -49.9(6) . .
O35 K3 C106 O115 -44.94(16) . .
O15 K3 C106 O115 47.87(15) . .
O201 K3 C106 O115 147.65(14) . .
F113 K3 C106 O115 142.58(19) . .
F108 K3 C106 O115 -133.06(18) . .
F30 K3 C106 O115 -98.54(16) . .
F134 K3 C106 O115 -179.68(15) 2_656 .
F28 K3 C106 O115 -98.24(15) . .
K1 K3 C106 O115 2.44(16) . .
K4 K3 C106 O115 -32.26(13) . .
O35 K3 C106 C107 77.96(14) . .
O15 K3 C106 C107 170.77(14) . .
O201 K3 C106 C107 -89.46(18) . .
O115 K3 C106 C107 122.9(2) . .
F113 K3 C106 C107 -94.52(16) . .
F108 K3 C106 C107 -10.16(13) . .
F30 K3 C106 C107 24.36(17) . .
F134 K3 C106 C107 -56.78(14) 2_656 .
F28 K3 C106 C107 24.65(14) . .
K1 K3 C106 C107 125.34(13) . .
K4 K3 C106 C107 90.64(14) . .
O35 K3 C106 C111 -171.93(15) . .
O15 K3 C106 C111 -79.12(15) . .
O201 K3 C106 C111 20.7(2) . .
O115 K3 C106 C111 -127.0(2) . .
F113 K3 C106 C111 15.59(14) . .
F108 K3 C106 C111 99.95(16) . .
F30 K3 C106 C111 134.46(14) . .
F134 K3 C106 C111 53.33(15) 2_656 .
F28 K3 C106 C111 134.76(15) . .
K1 K3 C106 C111 -124.55(14) . .
K4 K3 C106 C111 -159.25(16) . .
O35 K3 C106 C105 -48.4(5) . .
O15 K3 C106 C105 44.4(5) . .
O201 K3 C106 C105 144.2(5) . .
O115 K3 C106 C105 -3.5(4) . .
F113 K3 C106 C105 139.1(5) . .
F108 K3 C106 C105 -136.5(5) . .
F30 K3 C106 C105 -102.0(5) . .
F134 K3 C106 C105 176.9(5) 2_656 .
F28 K3 C106 C105 -101.7(5) . .
K1 K3 C106 C105 -1.0(5) . .
K4 K3 C106 C105 -35.7(5) . .
O115 C106 C107 F109 -60.6(3) . .
C111 C106 C107 F109 -179.5(2) . .
C105 C106 C107 F109 63.5(3) . .
K3 C106 C107 F109 -100.96(19) . .
O115 C106 C107 F110 179.1(2) . .
C111 C106 C107 F110 60.2(3) . .
C105 C106 C107 F110 -56.8(3) . .
K3 C106 C107 F110 138.8(2) . .
O115 C106 C107 F108 56.8(3) . .
C111 C106 C107 F108 -62.1(3) . .
C105 C106 C107 F108 -179.1(2) . .
K3 C106 C107 F108 16.5(2) . .
F109 C107 F108 K3 98.67(19) . .
F110 C107 F108 K3 -149.26(16) . .
C106 C107 F108 K3 -22.0(3) . .
O35 K3 F108 C107 -85.63(18) . .
O15 K3 F108 C107 14.3(2) . .
O201 K3 F108 C107 156.75(17) . .
O115 K3 F108 C107 -4.71(17) . .
F113 K3 F108 C107 69.36(18) . .
F30 K3 F108 C107 -141.73(18) . .
F134 K3 F108 C107 140.25(18) 2_656 .
F28 K3 F108 C107 -125.19(19) . .
C106 K3 F108 C107 12.84(17) . .
K1 K3 F108 C107 -58.70(19) . .
K4 K3 F108 C107 -48.00(17) . .
F110 C107 F109 K4 166.37(16) . .
F108 C107 F109 K4 -81.53(19) . .
C106 C107 F109 K4 40.8(2) . .
O115 K4 F109 C107 -14.19(15) . .
O135 K4 F109 C107 -20.95(19) . .
O35 K4 F109 C107 67.42(16) . .
F34 K4 F109 C107 122.64(16) . .
O201 K4 F109 C107 -116.73(16) 2_646 .
F134 K4 F109 C107 -118.10(15) . .
F33 K4 F109 C107 123.93(15) . .
C31 K4 F109 C107 112.17(16) . .
K2 K4 F109 C107 -26.74(16) . .
K3 K4 F109 C107 32.35(15) . .
K1 K4 F109 C107 36.47(16) . .
O115 C106 C111 F112 56.3(3) . .
C107 C106 C111 F112 175.8(2) . .
C105 C106 C111 F112 -69.5(3) . .
K3 C106 C111 F112 94.1(2) . .
O115 C106 C111 F113 -62.3(3) . .
C107 C106 C111 F113 57.1(3) . .
C105 C106 C111 F113 171.9(2) . .
K3 C106 C111 F113 -24.53(19) . .
O115 C106 C111 F114 176.3(2) . .
C107 C106 C111 F114 -64.3(3) . .
C105 C106 C111 F114 50.5(3) . .
K3 C106 C111 F114 -145.9(2) . .
F113 C111 F112 K2 91.53(18) . .
F114 C111 F112 K2 -155.32(15) . .
C106 C111 F112 K2 -31.0(2) . .
O135 K2 F112 C111 -9.1(2) . .
O115 K2 F112 C111 4.79(15) . .
O15 K2 F112 C111 -83.29(16) . .
F13 K2 F112 C111 -140.23(17) . .
N121 K2 F112 C111 105.93(16) . .
F8 K2 F112 C111 -138.53(15) . .
N101 K2 F112 C111 81.09(16) . .
C6 K2 F112 C111 -104.27(16) . .
K4 K2 F112 C111 9.45(16) . .
K1 K2 F112 C111 -57.39(16) . .
K3 K2 F112 C111 -44.23(15) . .
F112 C111 F113 K3 -87.1(2) . .
F114 C111 F113 K3 159.78(16) . .
C106 C111 F113 K3 34.3(3) . .
O35 K3 F113 C111 -31.8(2) . .
O15 K3 F113 C111 72.03(18) . .
O201 K3 F113 C111 163.02(18) . .
O115 K3 F113 C111 -5.36(17) . .
F108 K3 F113 C111 -75.70(18) . .
F30 K3 F113 C111 -124.47(18) . .
F134 K3 F113 C111 -155.42(19) 2_656 .
F28 K3 F113 C111 -88.99(19) . .
C106 K3 F113 C111 -19.57(17) . .
K1 K3 F113 C111 47.5(2) . .
K4 K3 F113 C111 -15.07(19) . .
C107 C106 O115 K2 177.01(14) . .
C111 C106 O115 K2 -64.0(3) . .
C105 C106 O115 K2 58.4(3) . .
K3 C106 O115 K2 -120.36(18) . .
C107 C106 O115 K4 53.6(3) . .
C111 C106 O115 K4 172.63(16) . .
C105 C106 O115 K4 -65.0(3) . .
K3 C106 O115 K4 116.2(2) . .
C107 C106 O115 K3 -62.6(2) . .
C111 C106 O115 K3 56.4(2) . .
C105 C106 O115 K3 178.78(15) . .
O135 K2 O115 C106 -154.19(17) . .
O15 K2 O115 C106 120.56(18) . .
F13 K2 O115 C106 61.46(18) . .
N121 K2 O115 C106 -79.41(18) . .
F8 K2 O115 C106 103.57(18) . .
N101 K2 O115 C106 -49.32(17) . .
F112 K2 O115 C106 33.22(16) . .
C6 K2 O115 C106 105.50(18) . .
K4 K2 O115 C106 -140.69(19) . .
K1 K2 O115 C106 161.93(17) . .
K3 K2 O115 C106 126.99(19) . .
O135 K2 O115 K4 -13.51(5) . .
O15 K2 O115 K4 -98.75(5) . .
F13 K2 O115 K4 -157.85(4) . .
N121 K2 O115 K4 61.27(6) . .
F8 K2 O115 K4 -115.74(8) . .
N101 K2 O115 K4 91.37(5) . .
F112 K2 O115 K4 173.91(7) . .
C6 K2 O115 K4 -113.81(5) . .
K1 K2 O115 K4 -57.39(3) . .
K3 K2 O115 K4 -92.32(5) . .
O135 K2 O115 K3 78.81(5) . .
O15 K2 O115 K3 -6.44(5) . .
F13 K2 O115 K3 -65.53(5) . .
N121 K2 O115 K3 153.59(5) . .
F8 K2 O115 K3 -23.42(10) . .
N101 K2 O115 K3 -176.31(6) . .
F112 K2 O115 K3 -93.77(6) . .
C6 K2 O115 K3 -21.49(6) . .
K4 K2 O115 K3 92.32(5) . .
K1 K2 O115 K3 34.93(4) . .
O135 K4 O115 C106 153.55(19) . .
O35 K4 O115 C106 -122.70(19) . .
F34 K4 O115 C106 -66.5(2) . .
O201 K4 O115 C106 45.7(2) 2_646 .
F134 K4 O115 C106 102.57(19) . .
F33 K4 O115 C106 -104.2(2) . .
C31 K4 O115 C106 -91.2(2) . .
F109 K4 O115 C106 -22.76(18) . .
K2 K4 O115 C106 140.4(2) . .
K3 K4 O115 C106 -124.2(2) . .
K1 K4 O115 C106 -163.52(19) . .
O135 K4 O115 K2 13.16(5) . .
O35 K4 O115 K2 96.91(5) . .
F34 K4 O115 K2 153.11(5) . .
O201 K4 O115 K2 -94.68(5) 2_646 .
F134 K4 O115 K2 -37.82(6) . .
F33 K4 O115 K2 115.40(8) . .
C31 K4 O115 K2 128.41(8) . .
F109 K4 O115 K2 -163.16(7) . .
K3 K4 O115 K2 95.42(5) . .
K1 K4 O115 K2 56.09(3) . .
O135 K4 O115 K3 -82.26(5) . .
O35 K4 O115 K3 1.49(5) . .
F34 K4 O115 K3 57.69(6) . .
O201 K4 O115 K3 169.90(5) 2_646 .
F134 K4 O115 K3 -133.24(4) . .
F33 K4 O115 K3 19.98(10) . .
C31 K4 O115 K3 32.99(9) . .
F109 K4 O115 K3 101.42(6) . .
K2 K4 O115 K3 -95.42(5) . .
K1 K4 O115 K3 -39.33(4) . .
O35 K3 O115 C106 135.85(16) . .
O15 K3 O115 C106 -132.25(16) . .
O201 K3 O115 C106 -73.0(3) . .
F113 K3 O115 C106 -28.43(15) . .
F108 K3 O115 C106 35.59(15) . .
F30 K3 O115 C106 99.40(16) . .
F134 K3 O115 C106 0.35(16) 2_656 .
F28 K3 O115 C106 83.15(15) . .
K1 K3 O115 C106 -177.76(15) . .
K4 K3 O115 C106 137.37(17) . .
O35 K3 O115 K2 -85.30(5) . .
O15 K3 O115 K2 6.60(5) . .
O201 K3 O115 K2 65.9(2) . .
F113 K3 O115 K2 110.42(7) . .
F108 K3 O115 K2 174.44(7) . .
F30 K3 O115 K2 -121.75(6) . .
F134 K3 O115 K2 139.20(4) 2_656 .
F28 K3 O115 K2 -138.00(5) . .
C106 K3 O115 K2 138.85(17) . .
K1 K3 O115 K2 -38.91(4) . .
K4 K3 O115 K2 -83.78(5) . .
O35 K3 O115 K4 -1.52(5) . .
O15 K3 O115 K4 90.38(5) . .
O201 K3 O115 K4 149.67(18) . .
F113 K3 O115 K4 -165.80(7) . .
F108 K3 O115 K4 -101.78(6) . .
F30 K3 O115 K4 -37.97(8) . .
F134 K3 O115 K4 -137.02(4) 2_656 .
F28 K3 O115 K4 -54.22(5) . .
C106 K3 O115 K4 -137.37(17) . .
K1 K3 O115 K4 44.87(4) . .
O135 K2 N121 C123 -22.07(18) . .
O115 K2 N121 C123 -110.50(18) . .
O15 K2 N121 C123 26.8(2) . .
F13 K2 N121 C123 120.29(18) . .
F8 K2 N121 C123 67.69(18) . .
N101 K2 N121 C123 -143.8(2) . .
F112 K2 N121 C123 -171.74(17) . .
C6 K2 N121 C123 61.7(2) . .
K4 K2 N121 C123 -69.23(18) . .
K1 K2 N121 C123 -8.12(19) . .
K3 K2 N121 C123 -69.2(2) . .
O135 K2 N121 C122 137.67(17) . .
O115 K2 N121 C122 49.24(18) . .
O15 K2 N121 C122 -173.46(14) . .
F13 K2 N121 C122 -79.97(17) . .
F8 K2 N121 C122 -132.57(16) . .
N101 K2 N121 C122 15.97(15) . .
F112 K2 N121 C122 -12.00(18) . .
C6 K2 N121 C122 -138.56(16) . .
K4 K2 N121 C122 90.51(16) . .
K1 K2 N121 C122 151.62(15) . .
K3 K2 N121 C122 90.54(18) . .
C123 N121 C122 C102 173.9(2) . .
K2 N121 C122 C102 13.6(3) . .
N101 C102 C122 N121 -69.0(3) . .
C122 N121 C123 C124 2.0(4) . .
K2 N121 C123 C124 162.3(2) . .
C122 N121 C123 C125 -179.2(2) . .
K2 N121 C123 C125 -18.9(3) . .
N121 C123 C125 C126 80.7(3) . .
C124 C123 C125 C126 -100.4(3) . .
C123 C125 C126 O135 -71.8(3) . .
C123 C125 C126 C131 52.7(3) . .
C123 C125 C126 C127 167.9(2) . .
O135 C126 C127 F130 -65.6(3) . .
C131 C126 C127 F130 175.7(2) . .
C125 C126 C127 F130 58.1(2) . .
O135 C126 C127 F128 173.6(2) . .
C131 C126 C127 F128 54.9(3) . .
C125 C126 C127 F128 -62.7(3) . .
O135 C126 C127 F129 51.5(3) . .
C131 C126 C127 F129 -67.1(2) . .
C125 C126 C127 F129 175.27(19) . .
O135 C126 C127 K1 0.91(17) . .
C131 C126 C127 K1 -117.78(16) . .
C125 C126 C127 K1 124.64(15) . .
O15 K1 C127 F130 58.05(13) . .
O35 K1 C127 F130 164.81(11) . .
O135 K1 C127 F130 112.23(15) . .
F129 K1 C127 F130 -126.2(2) . .
N21 K1 C127 F130 -106.37(13) . .
F10 K1 C127 F130 11.54(12) . .
N1 K1 C127 F130 -23.83(17) . .
K3 K1 C127 F130 112.66(11) . .
K2 K1 C127 F130 84.62(12) . .
K4 K1 C127 F130 138.37(12) . .
O15 K1 C127 F128 142.3(4) . .
O35 K1 C127 F128 -110.9(4) . .
O135 K1 C127 F128 -163.5(5) . .
F129 K1 C127 F128 -42.0(4) . .
N21 K1 C127 F128 -22.1(5) . .
F10 K1 C127 F128 95.8(4) . .
F130 K1 C127 F128 84.3(4) . .
N1 K1 C127 F128 60.4(5) . .
K3 K1 C127 F128 -163.1(4) . .
K2 K1 C127 F128 168.9(4) . .
K4 K1 C127 F128 -137.4(4) . .
O15 K1 C127 F129 -175.74(12) . .
O35 K1 C127 F129 -68.98(14) . .
O135 K1 C127 F129 -121.56(16) . .
N21 K1 C127 F129 19.84(16) . .
F10 K1 C127 F129 137.75(13) . .
F130 K1 C127 F129 126.2(2) . .
N1 K1 C127 F129 102.38(14) . .
K3 K1 C127 F129 -121.14(12) . .
K2 K1 C127 F129 -149.18(13) . .
K4 K1 C127 F129 -95.43(13) . .
O15 K1 C127 C126 -54.78(15) . .
O35 K1 C127 C126 51.98(15) . .
O135 K1 C127 C126 -0.60(11) . .
F129 K1 C127 C126 121.0(2) . .
N21 K1 C127 C126 140.80(13) . .
F10 K1 C127 C126 -101.29(14) . .
F130 K1 C127 C126 -112.8(2) . .
N1 K1 C127 C126 -136.66(13) . .
K3 K1 C127 C126 -0.18(17) . .
K2 K1 C127 C126 -28.21(13) . .
K4 K1 C127 C126 25.53(13) . .
F130 C127 F129 K1 51.36(17) . .
F128 C127 F129 K1 164.15(15) . .
C126 C127 F129 K1 -68.72(19) . .
O15 K1 F129 C127 5.76(16) . .
O35 K1 F129 C127 118.15(13) . .
O135 K1 F129 C127 43.83(13) . .
N21 K1 F129 C127 -163.95(13) . .
F10 K1 F129 C127 -42.25(13) . .
F130 K1 F129 C127 -29.11(12) . .
N1 K1 F129 C127 -106.54(14) . .
K3 K1 F129 C127 87.19(14) . .
K2 K1 F129 C127 30.52(13) . .
K4 K1 F129 C127 80.89(13) . .
F128 C127 F130 K1 -155.89(17) . .
F129 C127 F130 K1 -43.79(15) . .
C126 C127 F130 K1 78.39(17) . .
O15 K1 F130 C127 -128.18(13) . .
O35 K1 F130 C127 -20.17(15) . .
O135 K1 F130 C127 -50.68(12) . .
F129 K1 F130 C127 28.74(12) . .
N21 K1 F130 C127 93.60(14) . .
F10 K1 F130 C127 -166.57(13) . .
N1 K1 F130 C127 163.12(12) . .
K3 K1 F130 C127 -95.27(13) . .
K2 K1 F130 C127 -90.30(12) . .
K4 K1 F130 C127 -41.20(12) . .
O135 C126 C131 F133 175.79(19) . .
C127 C126 C131 F133 -65.5(3) . .
C125 C126 C131 F133 48.3(3) . .
O135 C126 C131 F132 -61.8(2) . .
C127 C126 C131 F132 56.9(2) . .
C125 C126 C131 F132 170.74(18) . .
O135 C126 C131 F134 55.4(3) . .
C127 C126 C131 F134 174.13(19) . .
C125 C126 C131 F134 -72.1(2) . .
F133 C131 F134 K4 169.72(15) . .
F132 C131 F134 K4 56.91(17) . .
C126 C131 F134 K4 -64.52(19) . .
F133 C131 F134 K3 63.3(3) . 2_646
F132 C131 F134 K3 -49.5(3) . 2_646
C126 C131 F134 K3 -170.90(14) . 2_646
O115 K4 F134 C131 110.07(14) . .
O135 K4 F134 C131 41.16(13) . .
O35 K4 F134 C131 -6.35(15) . .
F34 K4 F134 C131 -82.25(14) . .
O201 K4 F134 C131 179.13(15) 2_646 .
F33 K4 F134 C131 -53.70(14) . .
C31 K4 F134 C131 -56.87(15) . .
F109 K4 F134 C131 -179.41(13) . .
K2 K4 F134 C131 82.94(13) . .
K3 K4 F134 C131 51.71(15) . .
K1 K4 F134 C131 21.20(13) . .
O115 K4 F134 K3 -106.50(5) . 2_646
O135 K4 F134 K3 -175.41(6) . 2_646
O35 K4 F134 K3 137.08(5) . 2_646
F34 K4 F134 K3 61.18(6) . 2_646
O201 K4 F134 K3 -37.43(5) 2_646 2_646
F33 K4 F134 K3 89.74(4) . 2_646
C31 K4 F134 K3 86.56(7) . 2_646
F109 K4 F134 K3 -35.98(7) . 2_646
K2 K4 F134 K3 -133.63(3) . 2_646
K3 K4 F134 K3 -164.86(3) . 2_646
K1 K4 F134 K3 164.63(3) . 2_646
C131 C126 O135 K2 -121.96(17) . .
C127 C126 O135 K2 120.78(17) . .
C125 C126 O135 K2 3.1(3) . .
C131 C126 O135 K4 -7.7(3) . .
C127 C126 O135 K4 -124.94(17) . .
C125 C126 O135 K4 117.38(18) . .
C131 C126 O135 K1 115.99(17) . .
C127 C126 O135 K1 -1.3(2) . .
C125 C126 O135 K1 -118.96(17) . .
O115 K2 O135 C126 146.97(17) . .
O15 K2 O135 C126 -128.03(17) . .
F13 K2 O135 C126 -99.07(17) . .
N121 K2 O135 C126 29.69(17) . .
F8 K2 O135 C126 -68.84(17) . .
N101 K2 O135 C126 78.26(17) . .
F112 K2 O135 C126 157.96(15) . .
C6 K2 O135 C126 -111.62(17) . .
K4 K2 O135 C126 133.52(18) . .
K1 K2 O135 C126 -132.35(19) . .
K3 K2 O135 C126 -170.29(17) . .
O115 K2 O135 K4 13.45(5) . .
O15 K2 O135 K4 98.45(4) . .
F13 K2 O135 K4 127.41(7) . .
N121 K2 O135 K4 -103.83(5) . .
F8 K2 O135 K4 157.64(4) . .
N101 K2 O135 K4 -55.26(5) . .
F112 K2 O135 K4 24.44(10) . .
C6 K2 O135 K4 114.86(5) . .
K1 K2 O135 K4 94.13(5) . .
K3 K2 O135 K4 56.19(3) . .
O115 K2 O135 K1 -80.68(5) . .
O15 K2 O135 K1 4.32(5) . .
F13 K2 O135 K1 33.28(9) . .
N121 K2 O135 K1 162.04(6) . .
F8 K2 O135 K1 63.51(5) . .
N101 K2 O135 K1 -149.39(5) . .
F112 K2 O135 K1 -69.69(9) . .
C6 K2 O135 K1 20.73(6) . .
K4 K2 O135 K1 -94.13(5) . .
K3 K2 O135 K1 -37.94(4) . .
O115 K4 O135 C126 -146.49(17) . .
O35 K4 O135 C126 126.95(17) . .
F34 K4 O135 C126 89.69(18) . .
O201 K4 O135 C126 -56.16(17) 2_646 .
F134 K4 O135 C126 -17.08(16) . .
F33 K4 O135 C126 70.97(17) . .
C31 K4 O135 C126 89.65(18) . .
F109 K4 O135 C126 -141.06(16) . .
K2 K4 O135 C126 -133.32(18) . .
K3 K4 O135 C126 169.26(17) . .
K1 K4 O135 C126 133.41(18) . .
O115 K4 O135 K2 -13.17(5) . .
O35 K4 O135 K2 -99.73(5) . .
F34 K4 O135 K2 -136.99(6) . .
O201 K4 O135 K2 77.16(5) 2_646 .
F134 K4 O135 K2 116.25(6) . .
F33 K4 O135 K2 -155.71(4) . .
C31 K4 O135 K2 -137.03(7) . .
F109 K4 O135 K2 -7.74(10) . .
K3 K4 O135 K2 -57.42(3) . .
K1 K4 O135 K2 -93.27(5) . .
O115 K4 O135 K1 80.09(5) . .
O35 K4 O135 K1 -6.46(5) . .
F34 K4 O135 K1 -43.72(8) . .
O201 K4 O135 K1 170.42(5) 2_646 .
F134 K4 O135 K1 -150.49(6) . .
F33 K4 O135 K1 -62.44(5) . .
C31 K4 O135 K1 -43.77(8) . .
F109 K4 O135 K1 85.52(9) . .
K2 K4 O135 K1 93.27(5) . .
K3 K4 O135 K1 35.84(4) . .
O15 K1 O135 C126 133.10(15) . .
O35 K1 O135 C126 -132.03(16) . .
F129 K1 O135 C126 -22.29(14) . .
N21 K1 O135 C126 -88.80(19) . .
F10 K1 O135 C126 77.11(15) . .
F130 K1 O135 C126 27.10(14) . .
N1 K1 O135 C126 117.12(16) . .
C127 K1 O135 C126 0.79(15) . .
K3 K1 O135 C126 -178.92(15) . .
K2 K1 O135 C126 137.68(17) . .
K4 K1 O135 C126 -138.73(17) . .
O15 K1 O135 K2 -4.58(5) . .
O35 K1 O135 K2 90.29(5) . .
F129 K1 O135 K2 -159.97(7) . .
N21 K1 O135 K2 133.52(10) . .
F10 K1 O135 K2 -60.57(5) . .
F130 K1 O135 K2 -110.58(6) . .
N1 K1 O135 K2 -20.56(12) . .
C127 K1 O135 K2 -136.88(9) . .
K3 K1 O135 K2 43.40(4) . .
K4 K1 O135 K2 83.59(5) . .
O15 K1 O135 K4 -88.17(5) . .
O35 K1 O135 K4 6.69(5) . .
F129 K1 O135 K4 116.44(6) . .
N21 K1 O135 K4 49.93(12) . .
F10 K1 O135 K4 -144.16(4) . .
F130 K1 O135 K4 165.82(6) . .
N1 K1 O135 K4 -104.16(10) . .
C127 K1 O135 K4 139.52(9) . .
K3 K1 O135 K4 -40.19(4) . .
K2 K1 O135 K4 -83.59(5) . .
O35 K3 O201 K4 -175.95(6) . 2_656
O15 K3 O201 K4 93.14(6) . 2_656
O115 K3 O201 K4 34.4(2) . 2_656
F113 K3 O201 K4 -5.35(8) . 2_656
F108 K3 O201 K4 -63.77(9) . 2_656
F30 K3 O201 K4 -139.20(8) . 2_656
F134 K3 O201 K4 -46.66(5) 2_656 2_656
F28 K3 O201 K4 -121.48(6) . 2_656
C106 K3 O201 K4 -8.97(16) . 2_656
K1 K3 O201 K4 139.42(5) . 2_656
K4 K3 O201 K4 170.86(4) . 2_656

loop_
_platon_squeeze_void_nr
_platon_squeeze_void_average_x
_platon_squeeze_void_average_y
_platon_squeeze_void_average_z
_platon_squeeze_void_volume
_platon_squeeze_void_count_electrons
_platon_squeeze_void_content
1 0.000 0.000 0.500 187 29 ' '
2 0.107 0.288 0.907 17 1 ' '
3 0.500 0.500 0.000 187 29 ' '
4 0.393 0.787 0.593 17 1 ' '
5 0.607 0.213 0.407 17 1 ' '
6 0.893 0.713 0.093 18 1 ' '
